data_4029519
loop_
_publ_author_name
'Gal\'an, Albano'
'Escudero-Ad\'an, Eduardo C'
'Frontera, Antonio'
'Ballester, Pablo'

_publ_section_title
;
 Synthesis, Structure, and Binding Properties of Lipophilic Cavitands
 Based on a Calix[4]pyrrole-Resorcinarene Hybrid Scaffold.
;
_journal_issue 12
_journal_name_full 'The Journal of organic chemistry'
_journal_page_first 5545
_journal_page_last 5557
_journal_paper_doi 10.1021/jo5007224
_journal_volume 79
_journal_year 2014
_chemical_formula_sum 'C129.75 H148 Cl3.75 N14.25 O8'
_chemical_formula_weight 2168.06
_chemical_name_systematic
; 
 ? 
;
_space_group_IT_number 2
_symmetry_cell_setting triclinic
_symmetry_space_group_name_Hall '-P 1'
_symmetry_space_group_name_H-M 'P -1'
_atom_sites_solution_hydrogens geom
_atom_sites_solution_primary direct
_atom_sites_solution_secondary difmap
_audit_creation_method SHELXL-97
_cell_angle_alpha 95.035(2)
_cell_angle_beta 105.878(2)
_cell_angle_gamma 102.007(2)
_cell_formula_units_Z 2
_cell_length_a 16.5188(12)
_cell_length_b 17.8039(12)
_cell_length_c 21.7829(15)
_cell_measurement_reflns_used 9936
_cell_measurement_temperature 100(2)
_cell_measurement_theta_max 26.07
_cell_measurement_theta_min 2.33
_cell_volume 5955.4(7)
_computing_cell_refinement 'Bruker APEX2 v2011.4-0'
_computing_data_collection 'Bruker APEX2 v2011.4-0'
_computing_data_reduction 'Bruker SAINT V7.60A'
_computing_molecular_graphics 'Bruker SHELXTL'
_computing_publication_material 'Bruker SHELXTL'
_computing_structure_refinement 'SHELXS-97 (Sheldrick, 2008)'
_computing_structure_solution Sir2011
_diffrn_ambient_temperature 100(2)
_diffrn_detector_area_resol_mean 512
_diffrn_detector_type '4K CCD area detector APEX II'
_diffrn_measured_fraction_theta_full 0.996
_diffrn_measured_fraction_theta_max 0.956
_diffrn_measurement_device_type 'APEX DUO Kappa 4-axis goniometer'
_diffrn_measurement_method
;
 Fullsphere data collection, phi and omega scans
;
_diffrn_measurement_specimen_support 'magnetic support whith MicroMount'
_diffrn_radiation_monochromator 'Quazar MX Multilayer Optics'
_diffrn_radiation_type MoK\a
_diffrn_radiation_wavelength 0.71073
_diffrn_reflns_av_R_equivalents 0.0440
_diffrn_reflns_av_sigmaI/netI 0.0309
_diffrn_reflns_limit_h_max 20
_diffrn_reflns_limit_h_min -20
_diffrn_reflns_limit_k_max 19
_diffrn_reflns_limit_k_min -22
_diffrn_reflns_limit_l_max 27
_diffrn_reflns_limit_l_min -27
_diffrn_reflns_number 227441
_diffrn_reflns_theta_full 25.00
_diffrn_reflns_theta_max 26.40
_diffrn_reflns_theta_min 1.55
_diffrn_source 'Micorfocus source E025 IuS'
_diffrn_source_current 0.6
_diffrn_source_power 50
_diffrn_source_size '0.2 mm x 0.2 mm fine focus'
_diffrn_source_type 'Bruker APEX DUO'
_exptl_absorpt_coefficient_mu 0.157
_exptl_absorpt_correction_T_max 0.9922
_exptl_absorpt_correction_T_min 0.9845
_exptl_absorpt_correction_type empirical
_exptl_absorpt_process_details
; 
 SADABS Version 2008/1 Bruker-Nonius
 Blessing, Acta Cryst. (1995) A51 33-38
;
_exptl_crystal_colour colourless
_exptl_crystal_density_diffrn 1.209
_exptl_crystal_density_method 'not measured'
_exptl_crystal_description block
_exptl_crystal_F_000 2308
_exptl_crystal_size_max 0.20
_exptl_crystal_size_mid 0.05
_exptl_crystal_size_min 0.05
_refine_diff_density_max 1.200
_refine_diff_density_min -0.825
_refine_diff_density_rms 0.094
_refine_ls_extinction_method none
_refine_ls_goodness_of_fit_ref 1.043
_refine_ls_hydrogen_treatment noref
_refine_ls_matrix_type full
_refine_ls_number_parameters 1883
_refine_ls_number_reflns 23377
_refine_ls_number_restraints 834
_refine_ls_restrained_S_all 1.056
_refine_ls_R_factor_all 0.1232
_refine_ls_R_factor_gt 0.0962
_refine_ls_shift/su_max 0.001
_refine_ls_shift/su_mean 0.000
_refine_ls_structure_factor_coef Fsqd
_refine_ls_weighting_details 'calc w=1/[\s^2^(Fo^2^)+(0.1546P)^2^+14.0878P] where P=(Fo^2^+2Fc^2^)/3'
_refine_ls_weighting_scheme calc
_refine_ls_wR_factor_gt 0.2718
_refine_ls_wR_factor_ref 0.2968
_reflns_number_gt 17489
_reflns_number_total 23377
_reflns_threshold_expression >2sigma(I)
_cod_data_source_file jo5007224_si_005.cif
_cod_data_source_block mo_ag66b1b_0m
_cod_depositor_comments
;
The following automatic conversions were performed:
'_diffrn_measurement_specimen_suppport' tag replaced with
'_diffrn_measurement_specimen_support'.

Automatic conversion script
Id: cif_correct_tags 1440 2010-10-19 06:21:57Z saulius 

The following automatic conversions were performed:

'_symmetry_cell_setting' value 'Triclinic' changed to 'triclinic'
according to
/usr/data/users/saulius/crontab/automatic-downloads/rss-feeds/ACS/lib/dictionaries/cif_core.dic
dictionary named 'cif_core.dic' version 2.4.2 from 2011-04-26.

Automatic conversion script
Id: cif_fix_values 2281 2013-09-26 08:29:07Z andrius 

 Adding full bibliography for 4029513--4029520.cif.
;
_cod_original_sg_symbol_H-M P-1
_cod_database_code 4029519

loop_
_symmetry_equiv_pos_as_xyz
'x, y, z'
'-x, -y, -z'

loop_
_atom_site_label
_atom_site_type_symbol
_atom_site_fract_x
_atom_site_fract_y
_atom_site_fract_z
_atom_site_U_iso_or_equiv
_atom_site_adp_type
_atom_site_occupancy
_atom_site_symmetry_multiplicity
_atom_site_calc_flag
_atom_site_refinement_flags
_atom_site_disorder_assembly
_atom_site_disorder_group
O1 O -0.32393(15) 0.00480(15) 0.78146(12) 0.0313(6) Uani 1 1 d . . .
O2 O -0.15714(15) -0.00179(14) 0.79790(12) 0.0289(5) Uani 1 1 d . . .
O3 O 0.10746(15) -0.01247(14) 0.76213(12) 0.0271(5) Uani 1 1 d . . .
O4 O 0.11780(15) 0.03861(14) 0.65194(11) 0.0262(5) Uani 1 1 d . . .
O5 O 0.05111(16) 0.09918(15) 0.44140(11) 0.0278(5) Uani 1 1 d . . .
O6 O -0.11717(15) 0.10164(14) 0.43025(11) 0.0259(5) Uani 1 1 d . B .
O7 O -0.40129(15) 0.07635(14) 0.44633(12) 0.0279(5) Uani 1 1 d . B .
O8 O -0.39695(17) 0.05931(15) 0.56876(12) 0.0321(6) Uani 1 1 d . . .
N1 N -0.09149(18) 0.26107(17) 0.77853(14) 0.0257(6) Uani 1 1 d . B .
H1N H -0.0981 0.2304 0.7438 0.031 Uiso 1 1 calc R . .
N2 N 0.08074(18) 0.27581(17) 0.72637(13) 0.0245(6) Uani 1 1 d . B .
H2N H 0.0322 0.2451 0.7038 0.029 Uiso 1 1 calc R . .
N3 N -0.03056(17) 0.31504(16) 0.58795(13) 0.0231(6) Uani 1 1 d . B .
H3N H -0.0486 0.2718 0.6004 0.028 Uiso 1 1 calc R . .
N4 N -0.20011(18) 0.30283(17) 0.64162(14) 0.0253(6) Uani 1 1 d . B .
H4N H -0.1680 0.2702 0.6461 0.030 Uiso 1 1 calc R . .
N7 N 0.2545(2) 0.0164(2) 0.80291(15) 0.0331(7) Uani 1 1 d . . .
N8 N 0.26786(19) 0.06806(18) 0.68668(15) 0.0293(7) Uani 1 1 d . . .
N9 N 0.04717(18) 0.16132(17) 0.35435(13) 0.0250(6) Uani 1 1 d . . .
N10 N -0.1268(2) 0.16429(19) 0.34125(14) 0.0297(7) Uani 1 1 d . B .
N11 N -0.51893(19) 0.12784(18) 0.43274(15) 0.0304(7) Uani 1 1 d . B .
N12 N -0.5177(2) 0.10869(19) 0.55992(15) 0.0334(7) Uani 1 1 d . . .
C1 C -0.2434(2) 0.2810(2) 0.74290(18) 0.0284(8) Uani 1 1 d . . .
C2 C -0.1533(2) 0.2970(2) 0.78997(18) 0.0292(8) Uani 1 1 d . B .
C3 C -0.1168(3) 0.3420(2) 0.8492(2) 0.0415(10) Uani 1 1 d . . .
H3 H -0.1433 0.3734 0.8695 0.050 Uiso 1 1 calc R B .
C4 C -0.0317(3) 0.3325(2) 0.8741(2) 0.0398(9) Uani 1 1 d . B .
H4 H 0.0076 0.3573 0.9136 0.048 Uiso 1 1 calc R . .
C5 C -0.0170(2) 0.2816(2) 0.83117(17) 0.0279(7) Uani 1 1 d . . .
C6 C 0.0599(2) 0.2468(2) 0.83336(16) 0.0260(7) Uani 1 1 d . B .
C7 C 0.1110(2) 0.2878(2) 0.79260(17) 0.0274(7) Uani 1 1 d . . .
C8 C 0.1878(3) 0.3430(2) 0.80987(19) 0.0415(10) Uani 1 1 d . B .
H8 H 0.2222 0.3640 0.8518 0.050 Uiso 1 1 calc R . .
C9 C 0.2053(3) 0.3625(2) 0.75285(19) 0.0384(9) Uani 1 1 d . . .
H9 H 0.2539 0.3983 0.7508 0.046 Uiso 1 1 calc R B .
C10 C 0.1395(2) 0.3202(2) 0.70102(17) 0.0261(7) Uani 1 1 d . B .
C11 C 0.1274(2) 0.3128(2) 0.62914(16) 0.0243(7) Uani 1 1 d . . .
C12 C 0.0551(2) 0.3502(2) 0.59740(16) 0.0243(7) Uani 1 1 d . B .
C13 C 0.0563(2) 0.4189(2) 0.57390(18) 0.0305(8) Uani 1 1 d . . .
H13 H 0.1056 0.4558 0.5746 0.037 Uiso 1 1 calc R B .
C14 C -0.0300(2) 0.4243(2) 0.54839(18) 0.0296(8) Uani 1 1 d . B .
H14 H -0.0476 0.4654 0.5296 0.036 Uiso 1 1 calc R . .
C15 C -0.0834(2) 0.35839(19) 0.55598(16) 0.0236(7) Uani 1 1 d . . .
C16 C -0.1818(2) 0.32987(19) 0.53342(17) 0.0240(7) Uani 1 1 d . B .
C17 C -0.2170(2) 0.34205(19) 0.59013(18) 0.0258(7) Uani 1 1 d . . .
C18 C -0.2682(3) 0.3899(2) 0.6018(2) 0.0362(9) Uani 1 1 d . B .
H18 H -0.2893 0.4240 0.5752 0.043 Uiso 1 1 calc R . .
C19 C -0.2829(3) 0.3778(2) 0.6614(2) 0.0366(9) Uani 1 1 d . . .
H19 H -0.3153 0.4030 0.6812 0.044 Uiso 1 1 calc R B .
C20 C -0.2417(2) 0.3228(2) 0.68542(18) 0.0275(7) Uani 1 1 d . B .
C21 C -0.2813(2) 0.1926(2) 0.71972(17) 0.0254(7) Uani 1 1 d . . .
C22 C -0.3261(2) 0.1652(2) 0.65553(17) 0.0280(7) Uani 1 1 d . . .
H22 H -0.3321 0.1998 0.6259 0.034 Uiso 1 1 calc R B .
C23 C -0.3619(2) 0.0866(2) 0.63524(17) 0.0283(7) Uani 1 1 d . . .
C24 C -0.3585(2) 0.0329(2) 0.67669(17) 0.0262(7) Uani 1 1 d . . .
H24 H -0.3832 -0.0197 0.6620 0.031 Uiso 1 1 calc R A .
C25 C -0.3165(2) 0.0611(2) 0.74163(17) 0.0263(7) Uani 1 1 d . . .
C26 C -0.2768(2) 0.1395(2) 0.76389(17) 0.0258(7) Uani 1 1 d . . .
H26 H -0.2476 0.1565 0.8075 0.031 Uiso 1 1 calc R A .
C27 C 0.0301(2) 0.1581(2) 0.81110(15) 0.0237(7) Uani 1 1 d . . .
C28 C -0.0490(2) 0.1174(2) 0.81545(16) 0.0243(7) Uani 1 1 d . A .
H28 H -0.0851 0.1439 0.8294 0.029 Uiso 1 1 calc R . .
C29 C -0.0741(2) 0.0376(2) 0.79916(16) 0.0247(7) Uani 1 1 d . A .
C30 C -0.0233(2) -0.0049(2) 0.77894(16) 0.0246(7) Uani 1 1 d . . .
H30 H -0.0420 -0.0585 0.7668 0.030 Uiso 1 1 calc R A .
C31 C 0.0577(2) 0.0359(2) 0.77736(15) 0.0236(7) Uani 1 1 d . A .
C32 C 0.0850(2) 0.1160(2) 0.79247(16) 0.0242(7) Uani 1 1 d . A .
H32 H 0.1390 0.1417 0.7904 0.029 Uiso 1 1 calc R . .
C33 C 0.1083(2) 0.2269(2) 0.59879(16) 0.0240(7) Uani 1 1 d . B .
C34 C 0.0789(2) 0.2038(2) 0.53145(16) 0.0239(7) Uani 1 1 d . . .
H34 H 0.0658 0.2396 0.5039 0.029 Uiso 1 1 calc R B .
C35 C 0.0697(2) 0.1271(2) 0.50661(16) 0.0233(7) Uani 1 1 d . B .
C36 C 0.0856(2) 0.0713(2) 0.54596(16) 0.0239(7) Uani 1 1 d . . .
H36 H 0.0779 0.0198 0.5286 0.029 Uiso 1 1 calc R B .
C37 C 0.1131(2) 0.0952(2) 0.61119(16) 0.0250(7) Uani 1 1 d . B .
C38 C 0.1274(2) 0.1717(2) 0.63820(16) 0.0249(7) Uani 1 1 d . . .
H38 H 0.1497 0.1863 0.6827 0.030 Uiso 1 1 calc R B .
C39 C -0.2092(2) 0.24408(19) 0.50239(16) 0.0225(7) Uani 1 1 d . . .
C40 C -0.2936(2) 0.19892(19) 0.49334(16) 0.0233(7) Uani 1 1 d . B .
H40 H -0.3328 0.2198 0.5086 0.028 Uiso 1 1 calc R . .
C41 C -0.3176(2) 0.1234(2) 0.46161(16) 0.0232(7) Uani 1 1 d . . .
C42 C -0.2604(2) 0.0884(2) 0.43969(16) 0.0255(7) Uani 1 1 d . B .
H42 H -0.2763 0.0367 0.4205 0.031 Uiso 1 1 calc R . .
C43 C -0.1796(2) 0.1347(2) 0.44806(16) 0.0231(7) Uani 1 1 d . . .
C44 C -0.1536(2) 0.2112(2) 0.47718(16) 0.0232(7) Uani 1 1 d . B .
H44 H -0.0990 0.2409 0.4799 0.028 Uiso 1 1 calc R . .
N5 N -0.3040(5) 0.0167(6) 0.8858(3) 0.0220(19) Uani 0.50 1 d PDU A 1
C45 C -0.2715(7) 0.0111(10) 0.8386(4) 0.021(3) Uani 0.50 1 d PDU A 1
C46 C -0.2486(5) 0.0225(6) 0.9464(3) 0.0228(19) Uani 0.50 1 d PDU A 1
C47 C -0.2791(5) 0.0317(6) 1.0007(3) 0.0291(18) Uani 0.50 1 d PDU A 1
H47 H -0.3368 0.0324 0.9950 0.035 Uiso 0.50 1 calc PR A 1
C48 C -0.2232(5) 0.0397(6) 1.0616(4) 0.038(2) Uani 0.50 1 d PDU A 1
H48 H -0.2438 0.0454 1.0970 0.045 Uiso 0.50 1 calc PR A 1
C49 C -0.1362(5) 0.0396(6) 1.0717(4) 0.030(2) Uani 0.50 1 d PDU A 1
H49 H -0.0990 0.0467 1.1135 0.036 Uiso 0.50 1 calc PR A 1
C50 C -0.1054(5) 0.0290(7) 1.0197(4) 0.025(2) Uani 0.50 1 d PDU A 1
H50 H -0.0481 0.0263 1.0264 0.030 Uiso 0.50 1 calc PR A 1
C51 C -0.1607(5) 0.0223(7) 0.9564(3) 0.020(2) Uani 0.50 1 d PDU A 1
C52 C -0.1831(7) 0.0088(12) 0.8482(4) 0.019(2) Uani 0.50 1 d PDU A 1
N6 N -0.1294(6) 0.0132(9) 0.9044(4) 0.021(2) Uani 0.50 1 d PDU A 1
N5' N -0.2950(5) 0.0388(6) 0.8949(3) 0.031(2) Uani 0.50 1 d PDU A 2
C45' C -0.2648(7) 0.0244(10) 0.8478(4) 0.024(3) Uani 0.50 1 d PDU A 2
C46' C -0.2394(5) 0.0461(7) 0.9558(3) 0.031(2) Uani 0.50 1 d PDU A 2
C47' C -0.2681(6) 0.0634(7) 1.0097(4) 0.043(2) Uani 0.50 1 d PDU A 2
H47' H -0.3238 0.0702 1.0038 0.051 Uiso 0.50 1 calc PR A 2
C48' C -0.2130(6) 0.0699(7) 1.0707(4) 0.045(2) Uani 0.50 1 d PDU A 2
H48' H -0.2329 0.0786 1.1060 0.054 Uiso 0.50 1 calc PR A 2
C49' C -0.1278(6) 0.0637(7) 1.0811(4) 0.043(3) Uani 0.50 1 d PDU A 2
H49' H -0.0911 0.0698 1.1230 0.051 Uiso 0.50 1 calc PR A 2
C50' C -0.0978(6) 0.0485(8) 1.0294(4) 0.035(3) Uani 0.50 1 d PDU A 2
H50' H -0.0409 0.0444 1.0364 0.042 Uiso 0.50 1 calc PR A 2
C51' C -0.1534(5) 0.0393(9) 0.9660(4) 0.029(2) Uani 0.50 1 d PDU A 2
C52' C -0.1774(8) 0.0183(14) 0.8577(4) 0.026(3) Uani 0.50 1 d PDU A 2
N6' N -0.1230(6) 0.0260(10) 0.9141(4) 0.027(3) Uani 0.50 1 d PDU A 2
C53 C 0.1880(2) 0.0185(2) 0.75648(16) 0.0250(7) Uani 1 1 d . . .
C54 C 0.3336(2) 0.0402(3) 0.7930(2) 0.0389(9) Uani 1 1 d . . .
C55 C 0.4088(3) 0.0369(3) 0.8413(3) 0.0589(14) Uani 1 1 d . . .
H55 H 0.4045 0.0197 0.8797 0.071 Uiso 1 1 calc R . .
C56 C 0.4877(3) 0.0587(4) 0.8317(3) 0.0726(17) Uani 1 1 d . . .
H56 H 0.5375 0.0569 0.8638 0.087 Uiso 1 1 calc R . .
C57 C 0.4942(3) 0.0837(4) 0.7739(3) 0.0667(16) Uani 1 1 d . . .
H57 H 0.5485 0.0979 0.7678 0.080 Uiso 1 1 calc R . .
C58 C 0.4228(3) 0.0879(3) 0.7263(3) 0.0508(12) Uani 1 1 d . . .
H58 H 0.4285 0.1049 0.6881 0.061 Uiso 1 1 calc R . .
C59 C 0.3405(2) 0.0664(2) 0.73519(19) 0.0337(8) Uani 1 1 d . . .
C60 C 0.1949(2) 0.04412(19) 0.69763(16) 0.0232(7) Uani 1 1 d . . .
C61 C 0.0076(2) 0.1353(2) 0.39458(16) 0.0240(7) Uani 1 1 d . B .
C62 C 0.0004(2) 0.1909(2) 0.30448(17) 0.0276(7) Uani 1 1 d . . .
C63 C 0.0393(3) 0.2198(2) 0.25811(18) 0.0332(8) Uani 1 1 d . . .
H63 H 0.0963 0.2185 0.2616 0.040 Uiso 1 1 calc R . .
C64 C -0.0071(3) 0.2495(3) 0.20845(19) 0.0423(10) Uani 1 1 d . . .
H64 H 0.0188 0.2683 0.1782 0.051 Uiso 1 1 calc R . .
C65 C -0.0928(3) 0.2521(3) 0.2021(2) 0.0475(11) Uani 1 1 d . . .
H65 H -0.1230 0.2733 0.1681 0.057 Uiso 1 1 calc R . .
C66 C -0.1329(3) 0.2236(3) 0.24571(19) 0.0435(10) Uani 1 1 d . . .
H66 H -0.1904 0.2245 0.2408 0.052 Uiso 1 1 calc R . .
C67 C -0.0861(2) 0.1931(2) 0.29792(17) 0.0303(8) Uani 1 1 d . . .
C68 C -0.0813(2) 0.1359(2) 0.38722(16) 0.0236(7) Uani 1 1 d . . .
C69 C -0.4610(2) 0.10133(19) 0.47074(17) 0.0246(7) Uani 1 1 d . . .
C70 C -0.5829(2) 0.1452(2) 0.4569(2) 0.0362(9) Uani 1 1 d . . .
C71 C -0.6503(3) 0.1707(3) 0.4170(3) 0.0553(12) Uani 1 1 d . B .
H71 H -0.6505 0.1785 0.3753 0.066 Uiso 1 1 calc R . .
C72 C -0.7162(3) 0.1841(4) 0.4399(3) 0.0694(17) Uani 1 1 d . . .
H72 H -0.7623 0.1991 0.4129 0.083 Uiso 1 1 calc R B .
C73 C -0.7151(3) 0.1758(4) 0.5020(3) 0.0696(17) Uani 1 1 d . B .
H73 H -0.7598 0.1868 0.5168 0.084 Uiso 1 1 calc R . .
C74 C -0.6499(3) 0.1515(3) 0.5429(3) 0.0555(13) Uani 1 1 d . . .
H74 H -0.6503 0.1457 0.5849 0.067 Uiso 1 1 calc R B .
C75 C -0.5820(2) 0.1356(2) 0.5202(2) 0.0360(9) Uani 1 1 d . B .
C76 C -0.4605(2) 0.0916(2) 0.53498(17) 0.0277(7) Uani 1 1 d . B .
C77 C -0.2943(5) 0.3145(6) 0.7848(4) 0.0265(19) Uani 0.60 1 d PDU B 1
H77A H -0.2812 0.2955 0.8259 0.032 Uiso 0.60 1 calc PR B 1
H77B H -0.2733 0.3706 0.7936 0.032 Uiso 0.60 1 calc PR B 1
C78 C -0.3926(4) 0.2948(5) 0.7551(3) 0.0328(16) Uani 0.60 1 d PDU B 1
H78A H -0.4142 0.2392 0.7413 0.039 Uiso 0.60 1 calc PR B 1
H78B H -0.4076 0.3204 0.7175 0.039 Uiso 0.60 1 calc PR B 1
C79 C -0.4350(4) 0.3216(5) 0.8051(3) 0.0492(17) Uani 0.60 1 d PDU B 1
H79A H -0.4209 0.2942 0.8416 0.059 Uiso 0.60 1 calc PR B 1
H79B H -0.4097 0.3766 0.8205 0.059 Uiso 0.60 1 calc PR B 1
C80 C -0.5340(4) 0.3087(6) 0.7801(4) 0.067(2) Uani 0.60 1 d PDU B 1
H80A H -0.5609 0.2538 0.7654 0.081 Uiso 0.60 1 calc PR B 1
H80B H -0.5497 0.3366 0.7440 0.081 Uiso 0.60 1 calc PR B 1
C81 C -0.5657(11) 0.3387(8) 0.8359(7) 0.107(4) Uani 0.60 1 d PDU B 1
H81A H -0.5215 0.3814 0.8647 0.128 Uiso 0.60 1 calc PR B 1
H81B H -0.6179 0.3566 0.8190 0.128 Uiso 0.60 1 calc PR B 1
C82 C -0.5843(15) 0.2697(8) 0.8717(8) 0.159(5) Uani 0.60 1 d PDU B 1
H82A H -0.5325 0.2507 0.8866 0.191 Uiso 0.60 1 calc PR B 1
H82B H -0.6296 0.2278 0.8428 0.191 Uiso 0.60 1 calc PR B 1
C83 C -0.6134(14) 0.2962(10) 0.9299(8) 0.178(5) Uani 0.60 1 d PDU B 1
H83A H -0.5696 0.3406 0.9569 0.213 Uiso 0.60 1 calc PR B 1
H83B H -0.6670 0.3125 0.9144 0.213 Uiso 0.60 1 calc PR B 1
C84 C -0.6275(11) 0.2309(13) 0.9706(9) 0.190(5) Uani 0.60 1 d PDU B 1
H84A H -0.6527 0.2473 1.0033 0.228 Uiso 0.60 1 calc PR B 1
H84B H -0.6677 0.1849 0.9431 0.228 Uiso 0.60 1 calc PR B 1
C85 C -0.5412(13) 0.2111(16) 1.0034(13) 0.223(7) Uani 0.60 1 d PDU B 1
H85A H -0.4949 0.2581 1.0179 0.268 Uiso 0.60 1 calc PR B 1
H85B H -0.5267 0.1769 0.9731 0.268 Uiso 0.60 1 calc PR B 1
C86 C -0.5516(14) 0.1708(16) 1.0614(10) 0.209(6) Uani 0.60 1 d PDU B 1
H86A H -0.6109 0.1409 1.0524 0.251 Uiso 0.60 1 calc PR B 1
H86B H -0.5379 0.2092 1.0995 0.251 Uiso 0.60 1 calc PR B 1
C87 C -0.4888(14) 0.1168(11) 1.0725(12) 0.200(6) Uani 0.60 1 d PDU B 1
H87A H -0.5026 0.0795 1.1002 0.240 Uiso 0.60 1 calc PR B 1
H87B H -0.4880 0.0896 1.0322 0.240 Uiso 0.60 1 calc PR B 1
C88 C -0.4030(12) 0.1775(13) 1.1061(11) 0.168(6) Uani 0.60 1 d PDU B 1
H88A H -0.3792 0.1989 1.0741 0.252 Uiso 0.60 1 calc PR B 1
H88B H -0.3627 0.1531 1.1328 0.252 Uiso 0.60 1 calc PR B 1
H88C H -0.4137 0.2183 1.1324 0.252 Uiso 0.60 1 calc PR B 1
C77' C -0.3159(6) 0.3061(10) 0.7699(7) 0.028(3) Uani 0.40 1 d PDU B 2
H77C H -0.3102 0.2892 0.8117 0.034 Uiso 0.40 1 calc PR B 2
H77D H -0.3024 0.3625 0.7773 0.034 Uiso 0.40 1 calc PR B 2
C78' C -0.4109(6) 0.2774(7) 0.7299(5) 0.036(2) Uani 0.40 1 d PDU B 2
H78C H -0.4305 0.2224 0.7309 0.043 Uiso 0.40 1 calc PR B 2
H78D H -0.4168 0.2844 0.6853 0.043 Uiso 0.40 1 calc PR B 2
C79' C -0.4678(7) 0.3221(7) 0.7561(5) 0.052(2) Uani 0.40 1 d PDU B 2
H79C H -0.4433 0.3773 0.7595 0.062 Uiso 0.40 1 calc PR B 2
H79D H -0.5251 0.3097 0.7249 0.062 Uiso 0.40 1 calc PR B 2
C80' C -0.4777(8) 0.3053(8) 0.8220(5) 0.061(3) Uani 0.40 1 d PDU B 2
H80E H -0.4248 0.3303 0.8563 0.073 Uiso 0.40 1 calc PR B 2
H80F H -0.4899 0.2498 0.8231 0.073 Uiso 0.40 1 calc PR B 2
C81' C -0.5540(11) 0.3382(9) 0.8309(7) 0.069(3) Uani 0.40 1 d PDU B 2
H81C H -0.5194 0.3914 0.8438 0.082 Uiso 0.40 1 d PR B 2
H81D H -0.6122 0.3423 0.8089 0.082 Uiso 0.40 1 d PR B 2
C82' C -0.5681(6) 0.3151(5) 0.8940(4) 0.0379(19) Uani 0.40 1 d PDU B 2
H82C H -0.5938 0.3520 0.9127 0.045 Uiso 0.40 1 calc PR B 2
H82D H -0.5129 0.3156 0.9247 0.045 Uiso 0.40 1 calc PR B 2
C83' C -0.6288(7) 0.2329(5) 0.8797(4) 0.048(2) Uani 0.40 1 d PDU B 2
H83C H -0.6842 0.2337 0.8498 0.057 Uiso 0.40 1 calc PR B 2
H83D H -0.6039 0.1973 0.8587 0.057 Uiso 0.40 1 calc PR B 2
C84' C -0.6444(6) 0.2025(7) 0.9404(5) 0.050(2) Uani 0.40 1 d PDU B 2
H84D H -0.6597 0.2420 0.9655 0.060 Uiso 0.40 1 calc PR B 2
H84C H -0.6929 0.1571 0.9275 0.060 Uiso 0.40 1 calc PR B 2
C85' C -0.5644(7) 0.1807(8) 0.9828(5) 0.058(3) Uani 0.40 1 d PDU B 2
H85C H -0.5156 0.2257 0.9967 0.070 Uiso 0.40 1 calc PR B 2
H85D H -0.5489 0.1405 0.9586 0.070 Uiso 0.40 1 calc PR B 2
C86' C -0.5870(9) 0.1511(10) 1.0417(6) 0.075(3) Uani 0.40 1 d PDU B 2
H86C H -0.6394 0.1095 1.0277 0.090 Uiso 0.40 1 calc PR B 2
H86D H -0.5970 0.1929 1.0682 0.090 Uiso 0.40 1 calc PR B 2
C87' C -0.5104(12) 0.1214(11) 1.0808(7) 0.093(4) Uani 0.40 1 d PDU B 2
H87C H -0.4589 0.1632 1.1000 0.111 Uiso 0.40 1 calc PR B 2
H87D H -0.5250 0.0936 1.1142 0.111 Uiso 0.40 1 calc PR B 2
C88' C -0.4997(15) 0.0667(13) 1.0264(10) 0.112(5) Uani 0.40 1 d PDU B 2
H88E H -0.5493 0.0232 1.0117 0.168 Uiso 0.40 1 calc PR B 2
H88F H -0.4483 0.0485 1.0423 0.168 Uiso 0.40 1 calc PR B 2
H88G H -0.4950 0.0944 0.9911 0.168 Uiso 0.40 1 calc PR B 2
C89 C 0.1205(2) 0.2610(2) 0.90391(17) 0.0309(8) Uani 1 1 d U . .
H89A H 0.1748 0.2486 0.9033 0.037 Uiso 1 1 calc R B .
H89B H 0.1334 0.3158 0.9207 0.037 Uiso 1 1 calc R . .
C90 C 0.0843(3) 0.2142(2) 0.95035(17) 0.0328(8) Uani 1 1 d U B .
H90A H 0.0277 0.2229 0.9486 0.039 Uiso 1 1 calc R . .
H90B H 0.0767 0.1593 0.9362 0.039 Uiso 1 1 calc R . .
C91 C 0.1426(3) 0.2356(2) 1.01945(18) 0.0371(9) Uani 1 1 d U . .
H91A H 0.1464 0.2893 1.0351 0.044 Uiso 1 1 calc R B .
H91B H 0.2005 0.2307 1.0210 0.044 Uiso 1 1 calc R . .
C92 C 0.1081(3) 0.1833(3) 1.06313(19) 0.0390(9) Uani 1 1 d U B .
H92A H 0.0484 0.1851 1.0581 0.047 Uiso 1 1 calc R . .
H92B H 0.1081 0.1303 1.0486 0.047 Uiso 1 1 calc R . .
C93 C 0.1585(3) 0.2042(3) 1.1343(2) 0.0486(11) Uani 1 1 d DU . .
H93A H 0.1311 0.1702 1.1591 0.058 Uiso 1 1 calc R B 1
H93B H 0.1604 0.2574 1.1500 0.058 Uiso 1 1 calc R B 1
C94 C 0.2520(7) 0.1942(12) 1.1414(5) 0.039(3) Uani 0.50 1 d PDU B 1
H94A H 0.2487 0.1440 1.1184 0.047 Uiso 0.50 1 calc PR B 1
H94B H 0.2817 0.2340 1.1220 0.047 Uiso 0.50 1 calc PR B 1
C95 C 0.3043(4) 0.2004(5) 1.2128(3) 0.0347(16) Uani 0.50 1 d PDU B 1
H95A H 0.2989 0.2465 1.2371 0.042 Uiso 0.50 1 calc PR B 1
H95B H 0.2798 0.1557 1.2300 0.042 Uiso 0.50 1 calc PR B 1
C96 C 0.3999(5) 0.2046(6) 1.2222(4) 0.039(2) Uani 0.50 1 d PDU B 1
H96A H 0.4054 0.1587 1.1978 0.047 Uiso 0.50 1 calc PR B 1
H96B H 0.4247 0.2496 1.2054 0.047 Uiso 0.50 1 calc PR B 1
C97 C 0.4500(5) 0.2100(5) 1.2929(4) 0.0405(17) Uani 0.50 1 d PDU B 1
H97A H 0.4251 0.1646 1.3091 0.049 Uiso 0.50 1 calc PR B 1
H97B H 0.4429 0.2553 1.3171 0.049 Uiso 0.50 1 calc PR B 1
C98 C 0.5469(6) 0.2157(7) 1.3052(6) 0.053(3) Uani 0.50 1 d PDU B 1
H98A H 0.5708 0.2590 1.2861 0.063 Uiso 0.50 1 calc PR B 1
H98B H 0.5752 0.2273 1.3514 0.063 Uiso 0.50 1 calc PR B 1
C99 C 0.5691(10) 0.1430(10) 1.279(2) 0.058(6) Uani 0.50 1 d PDU B 1
H99A H 0.5539 0.1015 1.3026 0.069 Uiso 0.50 1 calc PR B 1
H99B H 0.5344 0.1266 1.2338 0.069 Uiso 0.50 1 calc PR B 1
C100 C 0.6616(13) 0.1552(17) 1.2829(19) 0.073(9) Uani 0.50 1 d PDU B 1
H10A H 0.6744 0.1882 1.2525 0.110 Uiso 0.50 1 calc PR B 1
H10B H 0.6742 0.1061 1.2732 0.110 Uiso 0.50 1 calc PR B 1
H10C H 0.6966 0.1793 1.3258 0.110 Uiso 0.50 1 calc PR B 1
C94' C 0.2524(7) 0.2124(16) 1.1585(5) 0.058(5) Uani 0.50 1 d PDU B 2
H94C H 0.2816 0.2497 1.1369 0.070 Uiso 0.50 1 calc PR B 2
H94D H 0.2654 0.1628 1.1486 0.070 Uiso 0.50 1 calc PR B 2
C95' C 0.2868(6) 0.2397(8) 1.2322(5) 0.076(3) Uani 0.50 1 d PDU B 2
H95C H 0.2677 0.2859 1.2424 0.091 Uiso 0.50 1 calc PR B 2
H95D H 0.2625 0.1995 1.2539 0.091 Uiso 0.50 1 calc PR B 2
C96' C 0.3851(6) 0.2575(6) 1.2571(5) 0.073(3) Uani 0.50 1 d PDU B 2
H96C H 0.4093 0.2956 1.2336 0.088 Uiso 0.50 1 calc PR B 2
H96D H 0.4039 0.2803 1.3023 0.088 Uiso 0.50 1 calc PR B 2
C97' C 0.4199(6) 0.1859(6) 1.2500(6) 0.055(2) Uani 0.50 1 d PDU B 2
H97C H 0.4024 0.1643 1.2046 0.066 Uiso 0.50 1 calc PR B 2
H97D H 0.3938 0.1473 1.2721 0.066 Uiso 0.50 1 calc PR B 2
C98' C 0.5187(7) 0.2021(7) 1.2769(7) 0.066(3) Uani 0.50 1 d PDU B 2
H98C H 0.5443 0.2357 1.2510 0.079 Uiso 0.50 1 calc PR B 2
H98D H 0.5364 0.2302 1.3205 0.079 Uiso 0.50 1 calc PR B 2
C99' C 0.5551(11) 0.1301(11) 1.279(2) 0.057(4) Uani 0.50 1 d PDU B 2
H99C H 0.5401 0.1020 1.3116 0.068 Uiso 0.50 1 calc PR B 2
H99D H 0.5282 0.0963 1.2373 0.068 Uiso 0.50 1 calc PR B 2
C00' C 0.6501(11) 0.1485(16) 1.2917(16) 0.062(5) Uani 0.50 1 d PDU B 2
H1OD H 0.6660 0.1806 1.2615 0.093 Uiso 0.50 1 calc PR B 2
H1OE H 0.6686 0.1012 1.2871 0.093 Uiso 0.50 1 calc PR B 2
H1OF H 0.6776 0.1758 1.3349 0.093 Uiso 0.50 1 calc PR B 2
C101 C 0.2121(2) 0.3566(2) 0.61683(18) 0.0279(7) Uani 1 1 d U B .
H10D H 0.1996 0.3595 0.5710 0.033 Uiso 1 1 calc R . .
H10E H 0.2282 0.4094 0.6395 0.033 Uiso 1 1 calc R . .
C102 C 0.2903(3) 0.3213(3) 0.6372(2) 0.0379(9) Uani 1 1 d U . .
H10F H 0.3100 0.3268 0.6840 0.046 Uiso 1 1 calc R B .
H10G H 0.2723 0.2661 0.6205 0.046 Uiso 1 1 calc R . .
C103 C 0.3652(3) 0.3580(3) 0.6139(2) 0.0476(10) Uani 1 1 d U B .
H30F H 0.4142 0.3382 0.6355 0.057 Uiso 0.50 1 calc PR C 1
H30G H 0.3497 0.3378 0.5683 0.057 Uiso 0.50 1 calc PR C 1
H31F H 0.3446 0.3640 0.5688 0.057 Uiso 0.50 1 calc PR C 2
H31G H 0.4067 0.3260 0.6183 0.057 Uiso 0.50 1 calc PR C 2
C104 C 0.3961(7) 0.4407(6) 0.6204(6) 0.055(2) Uani 0.50 1 d PU B 1
H10H H 0.4141 0.4621 0.6659 0.066 Uiso 0.50 1 calc PR B 1
H10I H 0.3482 0.4618 0.5988 0.066 Uiso 0.50 1 calc PR B 1
C105 C 0.4724(7) 0.4690(7) 0.5931(7) 0.069(3) Uani 0.50 1 d PU B 1
H10J H 0.5232 0.4549 0.6190 0.083 Uiso 0.50 1 calc PR B 1
H10K H 0.4580 0.4418 0.5495 0.083 Uiso 0.50 1 calc PR B 1
C106 C 0.4951(8) 0.5557(8) 0.5916(8) 0.080(3) Uani 0.50 1 d PU B 1
H10L H 0.4443 0.5694 0.5652 0.096 Uiso 0.50 1 calc PR B 1
H10M H 0.5083 0.5826 0.6351 0.096 Uiso 0.50 1 calc PR B 1
C107 C 0.5688(8) 0.5847(8) 0.5667(7) 0.076(3) Uani 0.50 1 d PU B 1
H10N H 0.5701 0.6380 0.5601 0.091 Uiso 0.50 1 calc PR B 1
H10O H 0.5584 0.5543 0.5249 0.091 Uiso 0.50 1 calc PR B 1
C108 C 0.6563(6) 0.5819(6) 0.6093(5) 0.051(2) Uani 0.50 1 d PU B 1
H10P H 0.6531 0.5303 0.6211 0.062 Uiso 0.50 1 calc PR B 1
H10Q H 0.6708 0.6184 0.6488 0.062 Uiso 0.50 1 calc PR B 1
C109 C 0.7298(6) 0.6015(6) 0.5778(5) 0.055(2) Uani 0.50 1 d PU B 1
H10R H 0.7315 0.6520 0.5641 0.065 Uiso 0.50 1 calc PR B 1
H10S H 0.7174 0.5633 0.5398 0.065 Uiso 0.50 1 calc PR B 1
C110 C 0.8202(10) 0.6023(11) 0.6251(9) 0.042(3) Uani 0.50 1 d PU B 1
H11A H 0.8336 0.6395 0.6639 0.051 Uiso 0.50 1 calc PR B 1
H11B H 0.8214 0.5513 0.6371 0.051 Uiso 0.50 1 calc PR B 1
C111 C 0.8852(5) 0.6262(5) 0.5870(4) 0.0354(16) Uani 0.50 1 d PU B 1
H11C H 0.8892 0.6798 0.5801 0.042 Uiso 0.50 1 calc PR B 1
H11D H 0.8662 0.5935 0.5452 0.042 Uiso 0.50 1 calc PR B 1
C112 C 0.9777(6) 0.6162(6) 0.6285(5) 0.050(2) Uani 0.50 1 d PU B 1
H12A H 0.9763 0.5620 0.6274 0.076 Uiso 0.50 1 calc PR B 1
H12B H 0.9904 0.6403 0.6724 0.076 Uiso 0.50 1 calc PR B 1
H12C H 1.0217 0.6405 0.6106 0.076 Uiso 0.50 1 calc PR B 1
C04' C 0.4092(6) 0.4418(6) 0.6586(5) 0.0446(18) Uani 0.50 1 d PU B 2
H04A H 0.3755 0.4785 0.6429 0.053 Uiso 0.50 1 calc PR B 2
H04B H 0.4083 0.4375 0.7025 0.053 Uiso 0.50 1 calc PR B 2
C05' C 0.5017(7) 0.4719(7) 0.6584(6) 0.064(2) Uani 0.50 1 d PU B 2
H05A H 0.5024 0.4802 0.6151 0.076 Uiso 0.50 1 calc PR B 2
H05B H 0.5345 0.4335 0.6711 0.076 Uiso 0.50 1 calc PR B 2
C06' C 0.5450(8) 0.5494(7) 0.7058(7) 0.073(3) Uani 0.50 1 d PU B 2
H06A H 0.5260 0.5463 0.7441 0.087 Uiso 0.50 1 calc PR B 2
H06B H 0.5256 0.5914 0.6854 0.087 Uiso 0.50 1 calc PR B 2
C07' C 0.6470(8) 0.5689(8) 0.7267(7) 0.076(3) Uani 0.50 1 d PU B 2
H07A H 0.6675 0.5255 0.7439 0.091 Uiso 0.50 1 calc PR B 2
H07B H 0.6708 0.6142 0.7600 0.091 Uiso 0.50 1 calc PR B 2
C08' C 0.6777(9) 0.5857(8) 0.6632(7) 0.078(3) Uani 0.50 1 d PU B 2
H08A H 0.6479 0.5434 0.6277 0.094 Uiso 0.50 1 calc PR B 2
H08B H 0.6651 0.6335 0.6496 0.094 Uiso 0.50 1 calc PR B 2
C09' C 0.7791(8) 0.5925(8) 0.6842(7) 0.077(3) Uani 0.50 1 d PU B 2
H09A H 0.7916 0.5441 0.6965 0.093 Uiso 0.50 1 calc PR B 2
H09B H 0.8087 0.6338 0.7205 0.093 Uiso 0.50 1 calc PR B 2
C10' C 0.8109(16) 0.6123(17) 0.6203(14) 0.078(4) Uani 0.50 1 d PU B 2
H10T H 0.7728 0.5777 0.5817 0.094 Uiso 0.50 1 calc PR B 2
H10U H 0.8111 0.6655 0.6139 0.094 Uiso 0.50 1 calc PR B 2
C11' C 0.9083(8) 0.5990(7) 0.6366(6) 0.066(2) Uani 0.50 1 d PU B 2
H11H H 0.9426 0.6259 0.6794 0.080 Uiso 0.50 1 calc PR B 2
H11I H 0.9061 0.5440 0.6357 0.080 Uiso 0.50 1 calc PR B 2
C12' C 0.9471(10) 0.6279(8) 0.5900(7) 0.073(3) Uani 0.50 1 d PU B 2
H11E H 0.9928 0.6029 0.5881 0.110 Uiso 0.50 1 calc PR B 2
H11F H 0.9707 0.6830 0.6020 0.110 Uiso 0.50 1 calc PR B 2
H11G H 0.9042 0.6174 0.5485 0.110 Uiso 0.50 1 calc PR B 2
C113 C -0.2223(2) 0.3769(2) 0.48134(18) 0.0270(7) Uani 1 1 d . . .
H11J H -0.2847 0.3632 0.4731 0.032 Uiso 1 1 calc R B .
H11K H -0.2018 0.4317 0.4993 0.032 Uiso 1 1 calc R . .
C114 C -0.2036(3) 0.3661(2) 0.41665(18) 0.0320(8) Uani 1 1 d . B .
H11L H -0.1435 0.3914 0.4221 0.038 Uiso 1 1 calc R . .
H11M H -0.2123 0.3111 0.4021 0.038 Uiso 1 1 calc R . .
C115 C -0.2626(2) 0.4003(2) 0.36590(19) 0.0332(8) Uani 1 1 d . . .
H11N H -0.3223 0.3733 0.3600 0.040 Uiso 1 1 d R B .
H11O H -0.2560 0.4545 0.3818 0.040 Uiso 1 1 d R . .
C116 C -0.2486(17) 0.3892(19) 0.3011(7) 0.073(6) Uani 0.50 1 d PDU B 1
H11P H -0.2562 0.3339 0.2885 0.087 Uiso 0.50 1 calc PR B 1
H11Q H -0.1884 0.4138 0.3064 0.087 Uiso 0.50 1 calc PR B 1
C117 C -0.3044(11) 0.4189(14) 0.2442(6) 0.073(4) Uani 0.50 1 d PDU B 1
H11R H -0.3627 0.3858 0.2318 0.087 Uiso 0.50 1 calc PR B 1
H11S H -0.3077 0.4707 0.2594 0.087 Uiso 0.50 1 calc PR B 1
C118 C -0.2749(10) 0.4221(10) 0.1852(6) 0.087(4) Uani 0.50 1 d PDU B 1
H11T H -0.2695 0.3712 0.1699 0.104 Uiso 0.50 1 calc PR B 1
H11U H -0.2184 0.4581 0.1958 0.104 Uiso 0.50 1 calc PR B 1
C119 C -0.3412(9) 0.4491(9) 0.1311(5) 0.094(3) Uani 0.50 1 d PDU B 1
H11V H -0.3974 0.4129 0.1209 0.113 Uiso 0.50 1 calc PR B 1
H11W H -0.3470 0.4997 0.1471 0.113 Uiso 0.50 1 calc PR B 1
C120 C -0.3142(11) 0.4544(12) 0.0689(6) 0.116(4) Uani 0.50 1 d PDU B 1
H12D H -0.2539 0.4824 0.0793 0.140 Uiso 0.50 1 calc PR B 1
H12E H -0.3208 0.4027 0.0468 0.140 Uiso 0.50 1 calc PR B 1
C121 C -0.3732(13) 0.4976(13) 0.0253(9) 0.132(5) Uani 0.50 1 d PDU B 1
H12F H -0.3695 0.5474 0.0493 0.159 Uiso 0.50 1 calc PR B 1
H12G H -0.4329 0.4676 0.0136 0.159 Uiso 0.50 1 calc PR B 1
C122 C -0.3468(16) 0.5116(16) -0.0392(9) 0.143(5) Uani 0.50 1 d PDU B 1
H12H H -0.2862 0.5389 -0.0277 0.172 Uiso 0.50 1 calc PR B 1
H12I H -0.3542 0.4618 -0.0647 0.172 Uiso 0.50 1 calc PR B 1
C123 C -0.4035(15) 0.5597(14) -0.0801(9) 0.148(5) Uani 0.50 1 d PDU B 1
H12J H -0.3916 0.6116 -0.0564 0.177 Uiso 0.50 1 calc PR B 1
H12K H -0.4644 0.5353 -0.0880 0.177 Uiso 0.50 1 calc PR B 1
C124 C -0.3828(16) 0.5651(14) -0.1476(10) 0.151(6) Uani 0.50 1 d PDU B 1
H12L H -0.3524 0.5265 -0.1551 0.226 Uiso 0.50 1 calc PR B 1
H12M H -0.3475 0.6158 -0.1462 0.226 Uiso 0.50 1 calc PR B 1
H12N H -0.4362 0.5564 -0.1819 0.226 Uiso 0.50 1 calc PR B 1
C16' C -0.2454(10) 0.3965(11) 0.3012(5) 0.030(3) Uani 0.50 1 d PDU B 2
H1R1 H -0.2400 0.3449 0.2876 0.036 Uiso 0.50 1 calc PR B 2
H1R2 H -0.1917 0.4335 0.3044 0.036 Uiso 0.50 1 calc PR B 2
C17' C -0.3213(7) 0.4158(8) 0.2516(4) 0.034(2) Uani 0.50 1 d PDU B 2
H1T1 H -0.3747 0.3815 0.2527 0.041 Uiso 0.50 1 calc PR B 2
H1T2 H -0.3235 0.4685 0.2652 0.041 Uiso 0.50 1 calc PR B 2
C18' C -0.3191(7) 0.4092(6) 0.1831(4) 0.047(2) Uani 0.50 1 d PDU B 2
H1U1 H -0.3072 0.3599 0.1705 0.056 Uiso 0.50 1 calc PR B 2
H1U2 H -0.2733 0.4507 0.1789 0.056 Uiso 0.50 1 calc PR B 2
C19' C -0.4087(7) 0.4148(8) 0.1384(4) 0.075(3) Uani 0.50 1 d PDU B 2
H1V1 H -0.4539 0.3740 0.1440 0.090 Uiso 0.50 1 calc PR B 2
H1V2 H -0.4197 0.4643 0.1516 0.090 Uiso 0.50 1 calc PR B 2
C20' C -0.4137(8) 0.4077(7) 0.0664(4) 0.080(3) Uani 0.50 1 d PDU B 2
H1A1 H -0.3970 0.3611 0.0535 0.096 Uiso 0.50 1 calc PR B 2
H1A2 H -0.4726 0.4042 0.0402 0.096 Uiso 0.50 1 calc PR B 2
C21' C -0.3518(10) 0.4800(8) 0.0566(7) 0.089(3) Uani 0.50 1 d PDU B 2
H1B1 H -0.2923 0.4767 0.0745 0.107 Uiso 0.50 1 calc PR B 2
H1B2 H -0.3593 0.5262 0.0793 0.107 Uiso 0.50 1 calc PR B 2
C22' C -0.3709(11) 0.4863(8) -0.0189(8) 0.094(4) Uani 0.50 1 d PDU B 2
H1C1 H -0.3526 0.4454 -0.0399 0.113 Uiso 0.50 1 calc PR B 2
H1C2 H -0.4328 0.4789 -0.0385 0.113 Uiso 0.50 1 calc PR B 2
C23' C -0.3228(11) 0.5664(9) -0.0297(7) 0.095(4) Uani 0.50 1 d PDU B 2
H1D1 H -0.2610 0.5751 -0.0088 0.114 Uiso 0.50 1 calc PR B 2
H1D2 H -0.3432 0.6075 -0.0109 0.114 Uiso 0.50 1 calc PR B 2
C24' C -0.3405(12) 0.5679(10) -0.1058(8) 0.106(4) Uani 0.50 1 d PDU B 2
H12O H -0.3001 0.6113 -0.1125 0.160 Uiso 0.50 1 calc PR B 2
H12P H -0.3986 0.5728 -0.1244 0.160 Uiso 0.50 1 calc PR B 2
H12Q H -0.3335 0.5205 -0.1259 0.160 Uiso 0.50 1 calc PR B 2
C1S C 0.9344(5) 0.5492(4) 0.9114(3) 0.070(2) Uani 0.75 1 d PD D 1
H1S H 0.9735 0.5171 0.9041 0.084 Uiso 0.75 1 calc PR D 1
Cl1S Cl 0.99735(16) 0.64307(11) 0.94265(10) 0.0758(6) Uani 0.75 1 d PD D 1
Cl2S Cl 0.8856(2) 0.50987(13) 0.96741(13) 0.0987(8) Uani 0.75 1 d PD D 1
Cl3S Cl 0.85982(18) 0.54744(15) 0.83675(14) 0.1025(8) Uani 0.75 1 d PD D 1
N1T N 0.8986(2) 0.1674(2) 0.64604(17) 0.0414(8) Uani 1 1 d . . .
C1T C 0.8654(3) 0.0947(4) 0.6280(2) 0.0549(13) Uani 1 1 d . . .
C2T C 0.8269(4) 0.0172(4) 0.6106(3) 0.0689(16) Uani 1 1 d . . .
H2T1 H 0.8093 -0.0026 0.6458 0.103 Uiso 1 1 calc R . .
H2T2 H 0.8673 -0.0097 0.6004 0.103 Uiso 1 1 calc R . .
H2T3 H 0.7770 0.0095 0.5735 0.103 Uiso 1 1 calc R . .
C1U C 0.2444(5) 0.7696(6) 0.0055(4) 0.086(4) Uani 0.50 1 d PD E 1
H1U H 0.2453 0.8091 -0.0231 0.103 Uiso 0.50 1 calc PR E 1
Cl1U Cl 0.1658(2) 0.77704(19) 0.04330(18) 0.0825(9) Uani 0.50 1 d PD E 1
Cl2U Cl 0.2204(3) 0.6787(2) -0.04227(17) 0.0916(10) Uani 0.50 1 d PD E 1
Cl3U Cl 0.3458(2) 0.7906(2) 0.06311(19) 0.0972(11) Uani 0.50 1 d PD E 1
N1V N 0.0818(8) 0.5442(7) 0.8408(6) 0.224(8) Uani 1 1 d . . .
C1V C 0.0467(6) 0.5009(5) 0.7950(5) 0.112(3) Uani 1 1 d . . .
C2V C 0.0012(4) 0.4462(3) 0.7388(3) 0.0674(15) Uani 1 1 d . . .
H2V1 H 0.0353 0.4482 0.7094 0.101 Uiso 1 1 calc R . .
H2V2 H -0.0530 0.4581 0.7186 0.101 Uiso 1 1 calc R . .
H2V3 H -0.0095 0.3950 0.7503 0.101 Uiso 1 1 calc R . .
N1R N 0.0892(16) 0.7242(16) 0.9704(13) 0.100(5) Uani 0.25 1 d PDU F 2
C1R C 0.1626(16) 0.741(2) 0.9964(17) 0.103(6) Uani 0.25 1 d PDU F 2
C2R C 0.2479(17) 0.7160(19) 1.0243(14) 0.090(6) Uani 0.25 1 d PDU F 2
H2R1 H 0.2740 0.7076 0.9908 0.134 Uiso 0.25 1 d PR F 2
H2R2 H 0.2367 0.6692 1.0425 0.134 Uiso 0.25 1 d PR F 2
H2R3 H 0.2866 0.7570 1.0574 0.134 Uiso 0.25 1 d PR F 2

loop_
_atom_site_aniso_label
_atom_site_aniso_U_11
_atom_site_aniso_U_22
_atom_site_aniso_U_33
_atom_site_aniso_U_23
_atom_site_aniso_U_13
_atom_site_aniso_U_12
O1 0.0231(12) 0.0385(14) 0.0336(14) 0.0194(11) 0.0095(10) 0.0033(10)
O2 0.0209(12) 0.0323(13) 0.0353(13) 0.0051(11) 0.0158(10) 0.0001(10)
O3 0.0236(12) 0.0312(13) 0.0341(13) 0.0104(10) 0.0168(10) 0.0100(10)
O4 0.0264(12) 0.0273(12) 0.0252(12) 0.0104(10) 0.0068(10) 0.0056(10)
O5 0.0303(13) 0.0403(14) 0.0207(12) 0.0091(10) 0.0100(10) 0.0210(11)
O6 0.0302(12) 0.0326(13) 0.0254(12) 0.0104(10) 0.0157(10) 0.0183(10)
O7 0.0220(12) 0.0291(13) 0.0319(13) 0.0012(10) 0.0106(10) 0.0026(10)
O8 0.0355(14) 0.0321(14) 0.0287(13) 0.0100(11) 0.0063(11) 0.0102(11)
N1 0.0263(14) 0.0281(15) 0.0248(14) 0.0025(12) 0.0128(12) 0.0052(12)
N2 0.0210(14) 0.0279(15) 0.0235(14) 0.0035(12) 0.0093(11) 0.0000(11)
N3 0.0200(13) 0.0229(14) 0.0297(15) 0.0098(12) 0.0122(11) 0.0034(11)
N4 0.0279(15) 0.0252(15) 0.0319(15) 0.0090(12) 0.0186(12) 0.0112(12)
N7 0.0269(15) 0.050(2) 0.0286(16) 0.0158(14) 0.0118(13) 0.0140(14)
N8 0.0289(16) 0.0364(17) 0.0310(16) 0.0114(13) 0.0167(13) 0.0133(13)
N9 0.0267(14) 0.0276(15) 0.0221(14) 0.0017(12) 0.0093(12) 0.0075(12)
N10 0.0305(16) 0.0389(17) 0.0265(15) 0.0082(13) 0.0120(12) 0.0171(13)
N11 0.0216(14) 0.0328(16) 0.0350(16) 0.0090(13) 0.0071(12) 0.0030(12)
N12 0.0264(15) 0.0365(17) 0.0351(17) 0.0040(14) 0.0127(13) -0.0010(13)
C1 0.0314(18) 0.0286(18) 0.0335(19) 0.0074(15) 0.0202(15) 0.0102(15)
C2 0.0341(19) 0.0254(18) 0.0349(19) 0.0068(15) 0.0205(16) 0.0073(15)
C3 0.049(2) 0.037(2) 0.040(2) -0.0046(18) 0.0157(19) 0.0146(19)
C4 0.047(2) 0.036(2) 0.032(2) -0.0055(17) 0.0090(17) 0.0083(18)
C5 0.0303(18) 0.0277(18) 0.0246(17) 0.0049(14) 0.0109(14) 0.0011(14)
C6 0.0256(17) 0.0309(18) 0.0195(16) 0.0031(14) 0.0087(13) 0.0007(14)
C7 0.0273(17) 0.0283(18) 0.0247(17) 0.0023(14) 0.0110(14) -0.0008(14)
C8 0.041(2) 0.044(2) 0.0277(19) -0.0007(17) 0.0106(17) -0.0133(18)
C9 0.034(2) 0.036(2) 0.035(2) 0.0023(16) 0.0110(16) -0.0127(16)
C10 0.0246(17) 0.0252(17) 0.0301(18) 0.0078(14) 0.0127(14) 0.0016(13)
C11 0.0197(16) 0.0274(17) 0.0278(17) 0.0085(14) 0.0115(13) 0.0023(13)
C12 0.0220(16) 0.0262(17) 0.0273(17) 0.0058(14) 0.0128(13) 0.0037(13)
C13 0.0252(17) 0.0285(19) 0.040(2) 0.0105(16) 0.0150(15) 0.0023(14)
C14 0.0285(18) 0.0258(18) 0.041(2) 0.0131(15) 0.0171(16) 0.0080(14)
C15 0.0239(16) 0.0239(17) 0.0287(17) 0.0081(14) 0.0141(14) 0.0080(13)
C16 0.0232(16) 0.0230(17) 0.0315(18) 0.0086(14) 0.0149(14) 0.0073(13)
C17 0.0241(16) 0.0194(16) 0.0386(19) 0.0082(14) 0.0166(15) 0.0040(13)
C18 0.046(2) 0.031(2) 0.049(2) 0.0176(17) 0.0303(19) 0.0221(17)
C19 0.046(2) 0.032(2) 0.050(2) 0.0138(17) 0.0327(19) 0.0211(17)
C20 0.0279(17) 0.0254(17) 0.0352(19) 0.0063(15) 0.0184(15) 0.0067(14)
C21 0.0185(15) 0.0311(18) 0.0327(18) 0.0094(15) 0.0142(14) 0.0089(13)
C22 0.0270(17) 0.0298(18) 0.0312(18) 0.0135(15) 0.0108(14) 0.0090(14)
C23 0.0232(17) 0.0343(19) 0.0286(18) 0.0098(15) 0.0080(14) 0.0068(14)
C24 0.0206(16) 0.0270(18) 0.0330(18) 0.0093(14) 0.0109(14) 0.0044(13)
C25 0.0191(15) 0.0342(19) 0.0335(18) 0.0170(15) 0.0148(14) 0.0091(14)
C26 0.0201(16) 0.0353(19) 0.0274(17) 0.0103(15) 0.0129(13) 0.0082(14)
C27 0.0234(16) 0.0296(18) 0.0182(15) 0.0053(13) 0.0080(13) 0.0035(13)
C28 0.0208(16) 0.0324(18) 0.0229(16) 0.0051(14) 0.0123(13) 0.0057(14)
C29 0.0192(15) 0.0334(19) 0.0231(16) 0.0064(14) 0.0105(13) 0.0036(13)
C30 0.0228(16) 0.0258(17) 0.0256(17) 0.0046(14) 0.0100(13) 0.0027(13)
C31 0.0227(16) 0.0329(18) 0.0198(15) 0.0087(13) 0.0106(13) 0.0093(14)
C32 0.0178(15) 0.0333(19) 0.0229(16) 0.0083(14) 0.0092(13) 0.0034(13)
C33 0.0154(15) 0.0314(18) 0.0286(17) 0.0092(14) 0.0106(13) 0.0056(13)
C34 0.0187(15) 0.0312(18) 0.0274(17) 0.0129(14) 0.0111(13) 0.0094(13)
C35 0.0150(14) 0.0358(19) 0.0237(16) 0.0079(14) 0.0100(12) 0.0091(13)
C36 0.0169(15) 0.0291(18) 0.0280(17) 0.0059(14) 0.0098(13) 0.0060(13)
C37 0.0199(15) 0.0309(18) 0.0264(17) 0.0119(14) 0.0082(13) 0.0065(13)
C38 0.0213(16) 0.0309(18) 0.0232(16) 0.0077(14) 0.0076(13) 0.0055(13)
C39 0.0227(16) 0.0232(16) 0.0278(17) 0.0120(13) 0.0124(13) 0.0092(13)
C40 0.0220(16) 0.0264(17) 0.0276(17) 0.0083(14) 0.0129(13) 0.0098(13)
C41 0.0221(16) 0.0261(17) 0.0241(16) 0.0086(13) 0.0106(13) 0.0049(13)
C42 0.0305(18) 0.0239(17) 0.0256(17) 0.0060(14) 0.0114(14) 0.0091(14)
C43 0.0257(16) 0.0300(18) 0.0229(16) 0.0095(14) 0.0143(13) 0.0149(14)
C44 0.0204(15) 0.0270(17) 0.0280(17) 0.0104(14) 0.0128(13) 0.0085(13)
N5 0.019(3) 0.024(4) 0.025(3) 0.008(3) 0.009(2) 0.004(3)
C45 0.020(3) 0.021(5) 0.023(3) 0.005(3) 0.010(3) 0.000(3)
C46 0.023(3) 0.025(4) 0.024(3) 0.008(3) 0.013(2) 0.004(3)
C47 0.030(3) 0.035(4) 0.028(3) 0.008(3) 0.017(2) 0.009(3)
C48 0.042(3) 0.048(5) 0.028(3) 0.006(3) 0.019(3) 0.009(3)
C49 0.037(3) 0.032(4) 0.020(3) 0.007(3) 0.007(2) 0.005(3)
C50 0.026(3) 0.025(5) 0.023(3) 0.007(3) 0.007(2) 0.005(3)
C51 0.025(3) 0.018(5) 0.019(3) 0.007(3) 0.010(2) 0.005(3)
C52 0.020(3) 0.018(5) 0.020(3) 0.004(3) 0.009(3) -0.001(3)
N6 0.019(3) 0.022(5) 0.022(3) 0.004(3) 0.011(3) 0.002(3)
N5' 0.027(3) 0.037(5) 0.034(3) 0.007(3) 0.014(2) 0.007(3)
C45' 0.023(3) 0.023(5) 0.024(3) 0.010(3) 0.006(3) 0.002(3)
C46' 0.031(3) 0.033(5) 0.030(3) 0.004(3) 0.011(2) 0.006(3)
C47' 0.040(4) 0.053(5) 0.039(3) 0.006(3) 0.020(3) 0.010(3)
C48' 0.052(4) 0.051(5) 0.035(3) 0.007(3) 0.020(3) 0.008(4)
C49' 0.050(4) 0.044(5) 0.033(3) 0.011(3) 0.013(3) 0.008(4)
C50' 0.036(4) 0.034(5) 0.031(3) 0.008(3) 0.006(2) 0.006(3)
C51' 0.029(3) 0.029(5) 0.030(3) 0.008(3) 0.011(2) 0.004(3)
C52' 0.025(4) 0.027(6) 0.028(4) 0.006(4) 0.012(3) 0.005(4)
N6' 0.024(3) 0.026(5) 0.029(3) 0.001(3) 0.006(2) 0.007(3)
C53 0.0225(16) 0.0309(18) 0.0267(17) 0.0083(14) 0.0122(14) 0.0098(14)
C54 0.0246(18) 0.056(3) 0.042(2) 0.0176(19) 0.0115(16) 0.0156(17)
C55 0.032(2) 0.087(4) 0.059(3) 0.034(3) 0.005(2) 0.020(2)
C56 0.024(2) 0.101(5) 0.094(4) 0.039(4) 0.006(2) 0.023(3)
C57 0.027(2) 0.085(4) 0.103(5) 0.035(3) 0.031(3) 0.024(2)
C58 0.031(2) 0.065(3) 0.072(3) 0.026(3) 0.032(2) 0.019(2)
C59 0.0240(18) 0.043(2) 0.044(2) 0.0138(18) 0.0182(16) 0.0160(16)
C60 0.0263(17) 0.0237(17) 0.0233(16) 0.0077(13) 0.0093(13) 0.0103(13)
C61 0.0275(17) 0.0277(17) 0.0204(16) 0.0034(13) 0.0077(13) 0.0135(14)
C62 0.0349(19) 0.0265(18) 0.0248(17) 0.0037(14) 0.0125(15) 0.0102(15)
C63 0.043(2) 0.0317(19) 0.0288(18) 0.0047(15) 0.0181(16) 0.0070(16)
C64 0.060(3) 0.047(2) 0.030(2) 0.0148(18) 0.0237(19) 0.018(2)
C65 0.068(3) 0.056(3) 0.030(2) 0.0207(19) 0.018(2) 0.028(2)
C66 0.050(2) 0.063(3) 0.030(2) 0.0188(19) 0.0154(18) 0.034(2)
C67 0.038(2) 0.035(2) 0.0248(17) 0.0097(15) 0.0137(15) 0.0160(16)
C68 0.0270(17) 0.0276(17) 0.0210(16) 0.0040(13) 0.0106(13) 0.0122(14)
C69 0.0195(15) 0.0237(17) 0.0304(18) 0.0063(14) 0.0085(13) 0.0022(13)
C70 0.0217(17) 0.038(2) 0.046(2) 0.0041(17) 0.0073(16) 0.0048(15)
C71 0.035(2) 0.066(3) 0.061(3) 0.010(2) 0.000(2) 0.024(2)
C72 0.032(2) 0.078(4) 0.089(4) -0.006(3) -0.002(3) 0.028(2)
C73 0.023(2) 0.081(4) 0.096(5) -0.024(3) 0.015(2) 0.012(2)
C74 0.026(2) 0.069(3) 0.068(3) -0.012(3) 0.021(2) 0.004(2)
C75 0.0196(17) 0.039(2) 0.046(2) -0.0010(17) 0.0122(16) 0.0001(15)
C76 0.0222(16) 0.0266(18) 0.0312(18) 0.0084(14) 0.0065(14) -0.0003(14)
C77 0.024(3) 0.030(3) 0.028(4) 0.002(3) 0.011(3) 0.007(3)
C78 0.027(3) 0.037(3) 0.032(3) 0.000(3) 0.010(2) 0.003(2)
C79 0.042(3) 0.063(4) 0.045(3) 0.001(3) 0.016(3) 0.017(3)
C80 0.042(3) 0.081(4) 0.079(4) -0.003(3) 0.010(3) 0.031(3)
C81 0.087(5) 0.124(6) 0.123(6) -0.007(4) 0.050(5) 0.042(4)
C82 0.161(7) 0.170(7) 0.155(6) 0.032(4) 0.062(5) 0.035(5)
C83 0.178(7) 0.197(7) 0.167(6) 0.032(4) 0.077(5) 0.029(5)
C84 0.197(7) 0.200(7) 0.180(6) 0.040(5) 0.074(4) 0.036(5)
C85 0.225(8) 0.224(8) 0.222(8) 0.046(5) 0.061(4) 0.059(5)
C86 0.203(7) 0.213(8) 0.212(8) 0.038(5) 0.057(4) 0.057(5)
C87 0.195(7) 0.199(7) 0.202(8) 0.027(5) 0.056(5) 0.046(4)
C88 0.188(6) 0.165(7) 0.155(7) 0.034(5) 0.057(5) 0.041(5)
C77' 0.029(4) 0.032(5) 0.027(5) 0.002(4) 0.014(3) 0.008(4)
C78' 0.028(4) 0.042(5) 0.039(4) 0.007(4) 0.013(3) 0.008(3)
C79' 0.045(4) 0.065(5) 0.056(4) 0.010(4) 0.023(4) 0.025(4)
C80' 0.057(5) 0.073(5) 0.061(4) 0.007(4) 0.035(4) 0.011(4)
C81' 0.072(5) 0.080(6) 0.065(5) 0.007(4) 0.043(4) 0.014(4)
C82' 0.033(4) 0.046(4) 0.039(4) -0.005(3) 0.016(3) 0.017(3)
C83' 0.042(4) 0.047(4) 0.054(4) 0.000(3) 0.016(3) 0.012(3)
C84' 0.042(4) 0.053(4) 0.055(4) -0.002(3) 0.019(3) 0.011(3)
C85' 0.054(4) 0.063(5) 0.059(4) 0.004(4) 0.017(3) 0.016(4)
C86' 0.080(5) 0.075(5) 0.067(5) 0.016(4) 0.022(4) 0.008(4)
C87' 0.098(6) 0.092(6) 0.090(5) 0.030(4) 0.022(4) 0.028(5)
C88' 0.111(7) 0.114(7) 0.113(7) 0.017(4) 0.030(5) 0.036(5)
C89 0.0298(18) 0.035(2) 0.0239(17) 0.0001(14) 0.0074(14) 0.0005(15)
C90 0.037(2) 0.035(2) 0.0248(17) 0.0048(15) 0.0109(15) 0.0032(16)
C91 0.039(2) 0.045(2) 0.0269(17) 0.0054(16) 0.0104(16) 0.0077(17)
C92 0.041(2) 0.044(2) 0.0346(19) 0.0100(17) 0.0164(16) 0.0095(18)
C93 0.052(2) 0.063(3) 0.034(2) 0.019(2) 0.0147(18) 0.013(2)
C94 0.044(4) 0.038(8) 0.028(5) 0.010(6) 0.004(3) 0.004(4)
C95 0.044(3) 0.033(4) 0.027(4) 0.012(3) 0.012(3) 0.006(4)
C96 0.039(3) 0.041(5) 0.035(4) 0.020(4) 0.008(3) 0.002(4)
C97 0.046(4) 0.034(4) 0.035(4) 0.011(4) 0.005(3) 0.004(3)
C98 0.042(4) 0.049(6) 0.055(7) 0.020(5) -0.001(4) 0.002(5)
C99 0.048(8) 0.064(9) 0.064(11) 0.026(9) 0.018(10) 0.014(7)
C100 0.044(8) 0.095(13) 0.09(2) 0.049(11) 0.024(8) 0.019(8)
C94' 0.049(4) 0.068(14) 0.047(6) 0.014(8) 0.008(4) -0.001(6)
C95' 0.076(6) 0.086(9) 0.051(5) 0.001(6) -0.004(5) 0.026(6)
C96' 0.077(5) 0.067(7) 0.056(6) 0.003(6) -0.008(5) 0.012(5)
C97' 0.056(5) 0.064(7) 0.037(6) 0.009(5) 0.011(5) 0.001(4)
C98' 0.055(5) 0.065(8) 0.066(9) 0.030(7) 0.007(6) -0.005(5)
C99' 0.046(6) 0.069(8) 0.050(10) 0.017(8) 0.018(7) -0.006(5)
C00' 0.048(7) 0.095(12) 0.039(7) 0.032(8) 0.014(8) 0.000(7)
C101 0.0227(15) 0.0319(18) 0.0316(17) 0.0102(14) 0.0130(13) 0.0032(13)
C102 0.0304(18) 0.047(2) 0.040(2) 0.0110(17) 0.0151(15) 0.0109(15)
C103 0.0330(19) 0.053(2) 0.062(3) 0.0138(19) 0.0197(18) 0.0108(16)
C104 0.045(4) 0.053(3) 0.068(5) 0.006(4) 0.022(4) 0.009(3)
C105 0.054(4) 0.066(4) 0.090(5) 0.010(4) 0.032(4) 0.006(3)
C106 0.063(4) 0.073(4) 0.104(5) 0.020(4) 0.031(4) 0.008(3)
C107 0.058(3) 0.073(5) 0.097(5) 0.025(4) 0.023(3) 0.012(3)
C108 0.049(3) 0.041(4) 0.063(4) 0.006(3) 0.019(3) 0.007(3)
C109 0.050(3) 0.046(4) 0.067(4) 0.013(3) 0.017(3) 0.009(3)
C110 0.039(3) 0.041(5) 0.047(4) 0.015(4) 0.016(3) 0.002(3)
C111 0.039(3) 0.032(3) 0.035(3) 0.002(3) 0.018(3) 0.000(3)
C112 0.045(3) 0.055(4) 0.052(4) -0.003(3) 0.015(3) 0.018(3)
C04' 0.038(3) 0.046(3) 0.055(4) 0.012(3) 0.017(3) 0.017(2)
C05' 0.049(3) 0.061(4) 0.084(5) 0.004(3) 0.030(3) 0.009(3)
C06' 0.065(3) 0.065(4) 0.086(5) 0.002(4) 0.025(3) 0.011(3)
C07' 0.066(3) 0.069(5) 0.088(5) 0.002(4) 0.025(3) 0.010(3)
C08' 0.074(4) 0.070(5) 0.091(5) 0.014(4) 0.026(4) 0.012(4)
C09' 0.074(4) 0.073(5) 0.083(5) 0.007(4) 0.029(4) 0.010(4)
C10' 0.075(5) 0.077(7) 0.084(6) 0.020(5) 0.024(5) 0.018(4)
C11' 0.068(4) 0.059(4) 0.067(4) 0.005(4) 0.018(3) 0.010(4)
C12' 0.083(5) 0.067(5) 0.072(5) 0.005(4) 0.028(4) 0.020(4)
C113 0.0252(17) 0.0226(17) 0.039(2) 0.0107(15) 0.0145(15) 0.0086(14)
C114 0.036(2) 0.0326(19) 0.037(2) 0.0141(16) 0.0176(16) 0.0160(16)
C115 0.0322(19) 0.0273(19) 0.042(2) 0.0141(16) 0.0097(16) 0.0091(15)
C116 0.074(7) 0.069(8) 0.074(6) 0.012(5) 0.018(4) 0.020(5)
C117 0.077(6) 0.064(6) 0.072(5) 0.009(4) 0.014(4) 0.016(5)
C118 0.089(6) 0.086(6) 0.084(4) 0.013(4) 0.027(4) 0.020(4)
C119 0.096(5) 0.090(5) 0.087(4) 0.013(4) 0.016(4) 0.017(4)
C120 0.122(6) 0.123(6) 0.105(5) 0.020(5) 0.033(4) 0.030(5)
C121 0.143(7) 0.129(7) 0.119(5) 0.031(5) 0.029(4) 0.032(5)
C122 0.150(7) 0.143(7) 0.134(6) 0.036(5) 0.042(4) 0.029(5)
C123 0.152(7) 0.150(7) 0.139(6) 0.041(5) 0.038(4) 0.032(5)
C124 0.159(8) 0.149(8) 0.139(6) 0.037(5) 0.037(5) 0.031(5)
C16' 0.042(4) 0.028(4) 0.025(3) 0.011(3) 0.014(3) 0.012(3)
C17' 0.044(4) 0.027(4) 0.031(3) 0.006(3) 0.008(3) 0.009(3)
C18' 0.054(4) 0.053(4) 0.036(3) 0.008(3) 0.016(3) 0.018(3)
C19' 0.077(4) 0.078(5) 0.063(3) 0.016(4) 0.002(3) 0.024(4)
C20' 0.082(5) 0.083(5) 0.067(3) 0.010(4) 0.010(3) 0.021(4)
C21' 0.092(5) 0.087(5) 0.089(4) 0.006(4) 0.031(4) 0.021(4)
C22' 0.094(6) 0.097(5) 0.094(4) 0.013(4) 0.035(4) 0.018(4)
C23' 0.096(6) 0.092(5) 0.098(5) 0.011(4) 0.033(4) 0.018(4)
C24' 0.106(6) 0.106(6) 0.103(5) 0.021(4) 0.027(5) 0.020(4)
C1S 0.096(6) 0.058(4) 0.064(5) 0.003(4) 0.032(4) 0.027(4)
Cl1S 0.1066(16) 0.0583(11) 0.0655(11) 0.0064(9) 0.0335(11) 0.0176(10)
Cl2S 0.143(2) 0.0661(13) 0.0959(17) -0.0086(11) 0.0735(17) 0.0030(13)
Cl3S 0.0998(18) 0.0778(15) 0.1095(19) 0.0100(13) -0.0005(15) 0.0219(13)
N1T 0.0267(16) 0.048(2) 0.046(2) 0.0239(17) 0.0091(14) -0.0018(15)
C1T 0.034(2) 0.089(4) 0.049(3) 0.020(3) 0.018(2) 0.020(3)
C2T 0.060(3) 0.096(5) 0.068(4) 0.010(3) 0.026(3) 0.048(3)
C1U 0.073(8) 0.089(10) 0.085(9) 0.001(8) 0.016(7) 0.012(7)
Cl1U 0.081(2) 0.0666(18) 0.092(2) -0.0031(16) 0.0372(18) -0.0074(15)
Cl2U 0.107(3) 0.092(2) 0.077(2) 0.0033(18) 0.0266(19) 0.033(2)
Cl3U 0.087(2) 0.105(3) 0.089(2) 0.024(2) 0.0041(19) 0.025(2)
N1V 0.228(12) 0.172(10) 0.231(12) -0.125(9) 0.154(10) -0.093(9)
C1V 0.122(7) 0.072(5) 0.160(8) -0.005(5) 0.100(7) -0.003(4)
C2V 0.090(4) 0.043(3) 0.085(4) 0.012(3) 0.051(3) 0.016(3)
N1R 0.105(6) 0.105(7) 0.096(7) 0.018(5) 0.036(4) 0.028(5)
C1R 0.105(6) 0.106(7) 0.097(7) 0.015(4) 0.034(4) 0.021(4)
C2R 0.098(6) 0.092(7) 0.081(7) 0.018(5) 0.035(4) 0.016(4)

loop_
_atom_type_symbol
_atom_type_description
_atom_type_scat_dispersion_real
_atom_type_scat_dispersion_imag
_atom_type_scat_source
C C 0.0033 0.0016 'International Tables Vol C Tables 4.2.6.8 and 6.1.1.4'
H H 0.0000 0.0000 'International Tables Vol C Tables 4.2.6.8 and 6.1.1.4'
N N 0.0061 0.0033 'International Tables Vol C Tables 4.2.6.8 and 6.1.1.4'
O O 0.0106 0.0060 'International Tables Vol C Tables 4.2.6.8 and 6.1.1.4'
Cl Cl 0.1484 0.1585 'International Tables Vol C Tables 4.2.6.8 and 6.1.1.4'

loop_
_geom_angle_atom_site_label_1
_geom_angle_atom_site_label_2
_geom_angle_atom_site_label_3
_geom_angle
C45 O1 C25 123.2(8)
C45 O1 C45' 8.7(13)
C25 O1 C45' 116.5(7)
C52 O2 C29 119.6(7)
C52 O2 C52' 7.0(15)
C29 O2 C52' 112.8(7)
C53 O3 C31 120.3(3)
C60 O4 C37 118.1(3)
C61 O5 C35 121.2(3)
C68 O6 C43 116.5(2)
C69 O7 C41 119.3(3)
C76 O8 C23 116.8(3)
C2 N1 C5 110.2(3)
C7 N2 C10 110.5(3)
C12 N3 C15 110.7(3)
C17 N4 C20 110.8(3)
C53 N7 C54 116.3(3)
C60 N8 C59 116.0(3)
C61 N9 C62 116.5(3)
C68 N10 C67 116.4(3)
C69 N11 C70 116.4(3)
C76 N12 C75 116.0(3)
C2 C1 C20 110.3(3)
C2 C1 C21 111.0(3)
C20 C1 C21 110.0(3)
C2 C1 C77 102.1(4)
C20 C1 C77 112.0(5)
C21 C1 C77 111.4(4)
C2 C1 C77' 116.6(5)
C20 C1 C77' 105.8(7)
C21 C1 C77' 102.9(6)
C77 C1 C77' 14.5(5)
C3 C2 N1 106.7(3)
C3 C2 C1 131.4(3)
N1 C2 C1 121.9(3)
C2 C3 C4 107.9(4)
C5 C4 C3 108.8(4)
C4 C5 N1 106.4(3)
C4 C5 C6 132.1(3)
N1 C5 C6 121.5(3)
C5 C6 C7 108.7(3)
C5 C6 C27 111.0(3)
C7 C6 C27 112.2(3)
C5 C6 C89 109.5(3)
C7 C6 C89 107.8(3)
C27 C6 C89 107.5(3)
C8 C7 N2 106.9(3)
C8 C7 C6 131.0(3)
N2 C7 C6 122.0(3)
C7 C8 C9 107.8(3)
C10 C9 C8 108.9(3)
C9 C10 N2 105.9(3)
C9 C10 C11 131.8(3)
N2 C10 C11 122.1(3)
C10 C11 C12 109.4(3)
C10 C11 C33 111.0(3)
C12 C11 C33 111.2(3)
C10 C11 C101 109.8(3)
C12 C11 C101 107.9(3)
C33 C11 C101 107.5(3)
C13 C12 N3 106.4(3)
C13 C12 C11 131.9(3)
N3 C12 C11 121.7(3)
C12 C13 C14 108.2(3)
C15 C14 C13 108.0(3)
C14 C15 N3 106.5(3)
C14 C15 C16 131.2(3)
N3 C15 C16 122.2(3)
C17 C16 C15 109.6(3)
C17 C16 C39 111.2(3)
C15 C16 C39 110.6(3)
C17 C16 C113 107.9(3)
C15 C16 C113 110.3(3)
C39 C16 C113 107.3(3)
N4 C17 C18 106.9(3)
N4 C17 C16 122.4(3)
C18 C17 C16 130.7(3)
C17 C18 C19 107.5(3)
C20 C19 C18 108.7(3)
C19 C20 N4 106.0(3)
C19 C20 C1 131.6(3)
N4 C20 C1 122.1(3)
C22 C21 C26 118.7(3)
C22 C21 C1 120.1(3)
C26 C21 C1 121.0(3)
C21 C22 C23 120.1(3)
C24 C23 C22 123.0(3)
C24 C23 O8 118.0(3)
C22 C23 O8 118.8(3)
C23 C24 C25 116.7(3)
C24 C25 O1 113.4(3)
C24 C25 C26 122.2(3)
O1 C25 C26 124.2(3)
C25 C26 C21 119.2(3)
C28 C27 C32 118.5(3)
C28 C27 C6 119.7(3)
C32 C27 C6 121.5(3)
C29 C28 C27 120.2(3)
C30 C29 C28 122.5(3)
C30 C29 O2 117.8(3)
C28 C29 O2 119.5(3)
C29 C30 C31 117.1(3)
C32 C31 O3 124.9(3)
C32 C31 C30 122.2(3)
O3 C31 C30 112.8(3)
C31 C32 C27 119.3(3)
C38 C33 C34 118.6(3)
C38 C33 C11 119.6(3)
C34 C33 C11 121.5(3)
C35 C34 C33 119.2(3)
C34 C35 C36 122.2(3)
C34 C35 O5 124.5(3)
C36 C35 O5 113.0(3)
C37 C36 C35 117.3(3)
C36 C37 C38 122.6(3)
C36 C37 O4 118.4(3)
C38 C37 O4 118.7(3)
C37 C38 C33 120.0(3)
C44 C39 C40 118.2(3)
C44 C39 C16 120.4(3)
C40 C39 C16 121.1(3)
C41 C40 C39 119.5(3)
C40 C41 O7 123.5(3)
C40 C41 C42 122.6(3)
O7 C41 C42 113.9(3)
C43 C42 C41 116.3(3)
C42 C43 C44 123.3(3)
C42 C43 O6 119.0(3)
C44 C43 O6 117.6(3)
C43 C44 C39 120.0(3)
C45 N5 C46 116.5(5)
O1 C45 N5 116.5(7)
O1 C45 C52 121.1(6)
N5 C45 C52 122.4(5)
N5 C46 C51 121.4(5)
N5 C46 C47 119.5(5)
C51 C46 C47 119.0(5)
C48 C47 C46 119.7(5)
C47 C48 C49 121.5(6)
C50 C49 C48 120.0(6)
C49 C50 C51 120.0(5)
N6 C51 C46 120.2(5)
N6 C51 C50 120.1(5)
C46 C51 C50 119.8(5)
N6 C52 O2 118.6(7)
N6 C52 C45 122.9(5)
O2 C52 C45 118.4(7)
C52 N6 C51 116.6(5)
C45' N5' C46' 116.3(5)
N5' C45' C52' 122.4(5)
N5' C45' O1 119.3(7)
C52' C45' O1 117.9(7)
N5' C46' C51' 121.6(5)
N5' C46' C47' 119.2(5)
C51' C46' C47' 119.2(5)
C48' C47' C46' 119.4(6)
C47' C48' C49' 121.6(6)
C50' C49' C48' 120.1(6)
C49' C50' C51' 119.9(6)
N6' C51' C46' 120.1(5)
N6' C51' C50' 120.0(5)
C46' C51' C50' 119.8(5)
N6' C52' C45' 123.0(5)
N6' C52' O2 123.1(7)
C45' C52' O2 113.8(7)
C52' N6' C51' 116.5(5)
N7 C53 O3 117.7(3)
N7 C53 C60 122.5(3)
O3 C53 C60 119.4(3)
N7 C54 C59 121.2(3)
N7 C54 C55 119.0(4)
C59 C54 C55 119.9(4)
C56 C55 C54 119.8(5)
C55 C56 C57 120.1(5)
C58 C57 C56 121.6(4)
C57 C58 C59 119.4(5)
N8 C59 C58 120.0(4)
N8 C59 C54 120.8(3)
C58 C59 C54 119.1(4)
N8 C60 O4 121.7(3)
N8 C60 C53 123.2(3)
O4 C60 C53 115.1(3)
N9 C61 O5 117.0(3)
N9 C61 C68 122.3(3)
O5 C61 C68 120.3(3)
N9 C62 C67 121.3(3)
N9 C62 C63 119.7(3)
C67 C62 C63 119.0(3)
C64 C63 C62 119.8(4)
C63 C64 C65 121.3(4)
C66 C65 C64 120.4(4)
C65 C66 C67 119.5(4)
N10 C67 C62 120.8(3)
N10 C67 C66 119.2(3)
C62 C67 C66 120.0(3)
N10 C68 O6 120.9(3)
N10 C68 C61 122.7(3)
O6 C68 C61 116.4(3)
N11 C69 O7 117.9(3)
N11 C69 C76 122.7(3)
O7 C69 C76 119.2(3)
N11 C70 C71 119.4(4)
N11 C70 C75 120.7(3)
C71 C70 C75 119.9(4)
C72 C71 C70 119.3(5)
C71 C72 C73 121.0(5)
C72 C73 C74 121.6(5)
C73 C74 C75 118.7(5)
N12 C75 C70 121.2(3)
N12 C75 C74 119.3(4)
C70 C75 C74 119.4(4)
N12 C76 O8 120.9(3)
N12 C76 C69 123.0(3)
O8 C76 C69 116.0(3)
C78 C77 C1 115.5(6)
C77 C78 C79 109.8(5)
C80 C79 C78 115.0(5)
C79 C80 C81 108.3(7)
C82 C81 C80 106.3(8)
C81 C82 C83 109.2(8)
C84 C83 C82 111.8(9)
C85 C84 C83 110.7(9)
C84 C85 C86 108.1(9)
C85 C86 C87 107.5(10)
C88 C87 C86 99.6(12)
C78' C77' C1 119.1(9)
C77' C78' C79' 110.9(7)
C80' C79' C78' 115.4(6)
C79' C80' C81' 106.7(6)
C82' C81' C80' 106.2(7)
C81' C82' C83' 109.1(8)
C84' C83' C82' 113.5(7)
C85' C84' C83' 112.3(7)
C84' C85' C86' 107.9(7)
C85' C86' C87' 108.2(9)
C88' C87' C86' 99.5(12)
C90 C89 C6 115.2(3)
C91 C90 C89 112.8(3)
C90 C91 C92 111.2(3)
C93 C92 C91 115.1(4)
C94' C93 C92 122.8(6)
C94' C93 C94 17.5(9)
C92 C93 C94 107.2(5)
C95 C94 C93 111.5(8)
C96 C95 C94 112.8(6)
C97 C96 C95 111.9(6)
C96 C97 C98 114.1(6)
C99 C98 C97 115.0(8)
C100 C99 C98 112.9(11)
C93 C94' C95' 111.2(9)
C96' C95' C94' 112.1(7)
C97' C96' C95' 112.6(8)
C96' C97' C98' 113.5(7)
C99' C98' C97' 115.1(8)
C00' C99' C98' 113.1(11)
C102 C101 C11 116.2(3)
C103 C102 C101 113.6(3)
C104 C103 C102 122.2(6)
C104 C103 C04' 29.6(5)
C102 C103 C04' 106.2(5)
C103 C104 C105 115.8(9)
C106 C105 C104 114.7(10)
C107 C106 C105 116.0(12)
C106 C107 C108 115.2(11)
C107 C108 C109 113.9(9)
C108 C109 C110 112.1(10)
C111 C110 C109 104.9(11)
C110 C111 C112 107.7(9)
C05' C04' C103 111.6(8)
C04' C05' C06' 110.7(9)
C05' C06' C07' 113.3(10)
C06' C07' C08' 108.0(11)
C09' C08' C07' 105.9(11)
C08' C09' C10' 106.0(13)
C11' C10' C09' 105.1(15)
C12' C11' C10' 109.2(14)
C114 C113 C16 116.9(3)
C115 C114 C113 111.0(3)
C116 C115 C16' 5(2)
C116 C115 C114 113.1(8)
C16' C115 C114 114.9(5)
C115 C116 C117 119.6(13)
C118 C117 C116 116.9(9)
C117 C118 C119 110.3(9)
C120 C119 C118 112.9(8)
C121 C120 C119 107.7(8)
C120 C121 C122 112.2(10)
C123 C122 C121 111.1(12)
C122 C123 C124 110.1(13)
C115 C16' C17' 108.6(8)
C18' C17' C16' 116.4(7)
C17' C18' C19' 108.9(8)
C20' C19' C18' 113.1(8)
C21' C20' C19' 108.3(9)
C20' C21' C22' 110.4(10)
C23' C22' C21' 111.6(11)
C22' C23' C24' 109.4(13)
Cl1S C1S Cl3S 110.7(4)
Cl1S C1S Cl2S 110.7(4)
Cl3S C1S Cl2S 113.0(5)
N1T C1T C2T 176.9(5)
Cl1U C1U Cl3U 109.5(5)
Cl1U C1U Cl2U 111.9(5)
Cl3U C1U Cl2U 112.3(6)
N1V C1V C2V 178.4(9)
N1R C1R C2R 150(4)

loop_
_geom_bond_atom_site_label_1
_geom_bond_atom_site_label_2
_geom_bond_distance
O1 C45 1.287(8)
O1 C25 1.390(4)
O1 C45' 1.470(9)
O2 C52 1.295(8)
O2 C29 1.396(4)
O2 C52' 1.465(9)
O3 C53 1.373(4)
O3 C31 1.386(4)
O4 C60 1.364(4)
O4 C37 1.400(4)
O5 C61 1.370(4)
O5 C35 1.390(4)
O6 C68 1.362(4)
O6 C43 1.410(4)
O7 C69 1.372(4)
O7 C41 1.393(4)
O8 C76 1.370(4)
O8 C23 1.403(4)
N1 C2 1.376(5)
N1 C5 1.390(5)
N2 C7 1.372(4)
N2 C10 1.386(4)
N3 C12 1.373(4)
N3 C15 1.373(4)
N4 C17 1.368(5)
N4 C20 1.381(4)
N7 C53 1.283(5)
N7 C54 1.369(5)
N8 C60 1.285(5)
N8 C59 1.372(5)
N9 C61 1.292(4)
N9 C62 1.366(5)
N10 C68 1.288(4)
N10 C67 1.376(5)
N11 C69 1.283(5)
N11 C70 1.377(5)
N12 C76 1.286(5)
N12 C75 1.374(5)
C1 C2 1.512(5)
C1 C20 1.516(5)
C1 C21 1.550(5)
C1 C77 1.559(8)
C1 C77' 1.595(11)
C2 C3 1.364(6)
C3 C4 1.413(6)
C4 C5 1.352(5)
C5 C6 1.516(5)
C6 C7 1.518(5)
C6 C27 1.543(5)
C6 C89 1.553(5)
C7 C8 1.368(5)
C8 C9 1.407(6)
C9 C10 1.365(5)
C10 C11 1.513(5)
C11 C12 1.520(5)
C11 C33 1.544(5)
C11 C101 1.557(4)
C12 C13 1.366(5)
C13 C14 1.408(5)
C14 C15 1.365(5)
C15 C16 1.523(5)
C16 C17 1.519(5)
C16 C39 1.536(5)
C16 C113 1.556(5)
C17 C18 1.372(5)
C18 C19 1.413(6)
C19 C20 1.366(5)
C21 C22 1.380(5)
C21 C26 1.405(5)
C22 C23 1.381(5)
C23 C24 1.370(5)
C24 C25 1.388(5)
C25 C26 1.393(5)
C27 C28 1.388(5)
C27 C32 1.407(5)
C28 C29 1.379(5)
C29 C30 1.370(5)
C30 C31 1.394(5)
C31 C32 1.383(5)
C33 C38 1.390(5)
C33 C34 1.406(5)
C34 C35 1.386(5)
C35 C36 1.387(5)
C36 C37 1.366(5)
C37 C38 1.382(5)
C39 C44 1.389(5)
C39 C40 1.408(5)
C40 C41 1.382(5)
C41 C42 1.395(5)
C42 C43 1.371(5)
C43 C44 1.379(5)
N5 C45 1.288(6)
N5 C46 1.368(6)
C45 C52 1.427(6)
C46 C51 1.408(6)
C46 C47 1.415(7)
C47 C48 1.369(8)
C48 C49 1.393(8)
C49 C50 1.375(8)
C50 C51 1.409(7)
C51 N6 1.379(6)
C52 N6 1.285(6)
N5' C45' 1.288(6)
N5' C46' 1.368(7)
C45' C52' 1.427(6)
C46' C51' 1.408(6)
C46' C47' 1.416(7)
C47' C48' 1.368(8)
C48' C49' 1.393(8)
C49' C50' 1.375(8)
C50' C51' 1.409(7)
C51' N6' 1.379(6)
C52' N6' 1.284(6)
C53 C60 1.423(5)
C54 C59 1.405(6)
C54 C55 1.408(6)
C55 C56 1.357(7)
C56 C57 1.396(8)
C57 C58 1.361(7)
C58 C59 1.405(5)
C61 C68 1.436(5)
C62 C67 1.407(5)
C62 C63 1.416(5)
C63 C64 1.361(6)
C64 C65 1.394(7)
C65 C66 1.374(6)
C66 C67 1.410(5)
C69 C76 1.423(5)
C70 C71 1.398(6)
C70 C75 1.401(6)
C71 C72 1.369(8)
C72 C73 1.370(9)
C73 C74 1.370(8)
C74 C75 1.412(6)
C77 C78 1.526(9)
C78 C79 1.539(4)
C79 C80 1.536(4)
C80 C81 1.545(4)
C81 C82 1.534(4)
C82 C83 1.542(4)
C83 C84 1.542(4)
C84 C85 1.537(4)
C85 C86 1.537(4)
C86 C87 1.542(4)
C87 C88 1.538(4)
C77' C78' 1.524(9)
C78' C79' 1.537(4)
C79' C80' 1.537(4)
C80' C81' 1.546(4)
C81' C82' 1.532(4)
C82' C83' 1.543(4)
C83' C84' 1.538(4)
C84' C85' 1.535(4)
C85' C86' 1.537(4)
C86' C87' 1.541(4)
C87' C88' 1.539(4)
C89 C90 1.532(5)
C90 C91 1.514(5)
C91 C92 1.526(6)
C92 C93 1.516(6)
C93 C94' 1.466(11)
C93 C94 1.558(11)
C94 C95 1.541(10)
C95 C96 1.521(7)
C96 C97 1.519(9)
C97 C98 1.529(11)
C98 C99 1.524(15)
C99 C100 1.475(11)
C94' C95' 1.544(10)
C95' C96' 1.517(8)
C96' C97' 1.516(9)
C97' C98' 1.530(11)
C98' C99' 1.524(14)
C99' C00' 1.475(11)
C101 C102 1.528(5)
C102 C103 1.510(6)
C103 C104 1.436(12)
C103 C04' 1.616(11)
C104 C105 1.546(15)
C105 C106 1.516(17)
C106 C107 1.480(17)
C107 C108 1.503(16)
C108 C109 1.545(14)
C109 C110 1.560(19)
C110 C111 1.543(19)
C111 C112 1.602(13)
C04' C05' 1.512(14)
C05' C06' 1.555(16)
C06' C07' 1.573(17)
C07' C08' 1.630(19)
C08' C09' 1.587(18)
C09' C10' 1.66(3)
C10' C11' 1.62(3)
C11' C12' 1.419(18)
C113 C114 1.528(5)
C114 C115 1.522(5)
C115 C116 1.496(19)
C115 C16' 1.511(11)
C116 C117 1.535(8)
C117 C118 1.496(10)
C118 C119 1.559(12)
C119 C120 1.543(5)
C120 C121 1.541(5)
C121 C122 1.606(18)
C122 C123 1.554(9)
C123 C124 1.605(19)
C16' C17' 1.536(8)
C17' C18' 1.499(10)
C18' C19' 1.563(12)
C19' C20' 1.540(7)
C20' C21' 1.539(7)
C21' C22' 1.607(18)
C22' C23' 1.552(10)
C23' C24' 1.606(19)
C1S Cl1S 1.740(7)
C1S Cl3S 1.744(8)
C1S Cl2S 1.756(8)
N1T C1T 1.277(7)
C1T C2T 1.363(9)
C1U Cl1U 1.738(8)
C1U Cl3U 1.739(8)
C1U Cl2U 1.752(8)
N1V C1V 1.136(12)
C1V C2V 1.412(12)
N1R C1R 1.149(5)
C1R C2R 1.543(5)

loop_
_geom_torsion_atom_site_label_1
_geom_torsion_atom_site_label_2
_geom_torsion_atom_site_label_3
_geom_torsion_atom_site_label_4
_geom_torsion
C5 N1 C2 C3 1.7(4)
C5 N1 C2 C1 -175.7(3)
C20 C1 C2 C3 107.0(5)
C21 C1 C2 C3 -131.0(4)
C77 C1 C2 C3 -12.2(7)
C77' C1 C2 C3 -13.7(9)
C20 C1 C2 N1 -76.4(4)
C21 C1 C2 N1 45.7(4)
C77 C1 C2 N1 164.4(5)
C77' C1 C2 N1 162.9(8)
N1 C2 C3 C4 -0.5(5)
C1 C2 C3 C4 176.5(4)
C2 C3 C4 C5 -0.8(5)
C3 C4 C5 N1 1.8(5)
C3 C4 C5 C6 -176.6(4)
C2 N1 C5 C4 -2.2(4)
C2 N1 C5 C6 176.4(3)
C4 C5 C6 C7 -102.9(5)
N1 C5 C6 C7 78.9(4)
C4 C5 C6 C27 133.2(4)
N1 C5 C6 C27 -45.0(4)
C4 C5 C6 C89 14.7(5)
N1 C5 C6 C89 -163.5(3)
C10 N2 C7 C8 2.8(4)
C10 N2 C7 C6 179.9(3)
C5 C6 C7 C8 103.8(5)
C27 C6 C7 C8 -133.0(4)
C89 C6 C7 C8 -14.8(6)
C5 C6 C7 N2 -72.5(4)
C27 C6 C7 N2 50.7(5)
C89 C6 C7 N2 168.9(3)
N2 C7 C8 C9 -2.1(5)
C6 C7 C8 C9 -178.8(4)
C7 C8 C9 C10 0.6(5)
C8 C9 C10 N2 1.1(5)
C8 C9 C10 C11 -174.7(4)
C7 N2 C10 C9 -2.4(4)
C7 N2 C10 C11 173.9(3)
C9 C10 C11 C12 -111.3(5)
N2 C10 C11 C12 73.5(4)
C9 C10 C11 C33 125.6(4)
N2 C10 C11 C33 -49.6(4)
C9 C10 C11 C101 7.0(6)
N2 C10 C11 C101 -168.3(3)
C15 N3 C12 C13 3.1(4)
C15 N3 C12 C11 -177.3(3)
C10 C11 C12 C13 105.0(4)
C33 C11 C12 C13 -132.1(4)
C101 C11 C12 C13 -14.5(5)
C10 C11 C12 N3 -74.5(4)
C33 C11 C12 N3 48.4(4)
C101 C11 C12 N3 166.1(3)
N3 C12 C13 C14 -1.5(4)
C11 C12 C13 C14 179.0(4)
C12 C13 C14 C15 -0.5(4)
C13 C14 C15 N3 2.4(4)
C13 C14 C15 C16 -175.0(3)
C12 N3 C15 C14 -3.4(4)
C12 N3 C15 C16 174.2(3)
C14 C15 C16 C17 -103.8(4)
N3 C15 C16 C17 79.2(4)
C14 C15 C16 C39 133.3(4)
N3 C15 C16 C39 -43.7(4)
C14 C15 C16 C113 14.8(5)
N3 C15 C16 C113 -162.2(3)
C20 N4 C17 C18 1.8(4)
C20 N4 C17 C16 -178.2(3)
C15 C16 C17 N4 -66.0(4)
C39 C16 C17 N4 56.5(4)
C113 C16 C17 N4 173.9(3)
C15 C16 C17 C18 114.0(4)
C39 C16 C17 C18 -123.5(4)
C113 C16 C17 C18 -6.1(5)
N4 C17 C18 C19 -0.8(4)
C16 C17 C18 C19 179.2(4)
C17 C18 C19 C20 -0.5(5)
C18 C19 C20 N4 1.5(5)
C18 C19 C20 C1 -172.1(4)
C17 N4 C20 C19 -2.1(4)
C17 N4 C20 C1 172.3(3)
C2 C1 C20 C19 -120.2(4)
C21 C1 C20 C19 117.1(4)
C77 C1 C20 C19 -7.2(7)
C77' C1 C20 C19 6.7(7)
C2 C1 C20 N4 67.0(4)
C21 C1 C20 N4 -55.7(4)
C77 C1 C20 N4 180.0(4)
C77' C1 C20 N4 -166.1(6)
C2 C1 C21 C22 -137.8(3)
C20 C1 C21 C22 -15.5(4)
C77 C1 C21 C22 109.2(5)
C77' C1 C21 C22 96.8(6)
C2 C1 C21 C26 47.1(4)
C20 C1 C21 C26 169.4(3)
C77 C1 C21 C26 -65.9(5)
C77' C1 C21 C26 -78.2(7)
C26 C21 C22 C23 -3.0(5)
C1 C21 C22 C23 -178.2(3)
C21 C22 C23 C24 2.8(5)
C21 C22 C23 O8 -171.7(3)
C76 O8 C23 C24 128.8(3)
C76 O8 C23 C22 -56.4(4)
C22 C23 C24 C25 -0.2(5)
O8 C23 C24 C25 174.4(3)
C23 C24 C25 O1 173.3(3)
C23 C24 C25 C26 -2.2(5)
C45 O1 C25 C24 159.3(6)
C45' O1 C25 C24 165.6(5)
C45 O1 C25 C26 -25.3(7)
C45' O1 C25 C26 -19.0(6)
C24 C25 C26 C21 1.9(5)
O1 C25 C26 C21 -173.1(3)
C22 C21 C26 C25 0.7(5)
C1 C21 C26 C25 175.9(3)
C5 C6 C27 C28 -23.7(4)
C7 C6 C27 C28 -145.6(3)
C89 C6 C27 C28 96.0(4)
C5 C6 C27 C32 162.8(3)
C7 C6 C27 C32 40.9(4)
C89 C6 C27 C32 -77.4(4)
C32 C27 C28 C29 -2.7(5)
C6 C27 C28 C29 -176.3(3)
C27 C28 C29 C30 0.7(5)
C27 C28 C29 O2 -173.9(3)
C52 O2 C29 C30 131.3(9)
C52' O2 C29 C30 133.1(9)
C52 O2 C29 C28 -53.8(10)
C52' O2 C29 C28 -52.0(9)
C28 C29 C30 C31 2.1(5)
O2 C29 C30 C31 176.8(3)
C53 O3 C31 C32 -4.9(5)
C53 O3 C31 C30 177.9(3)
C29 C30 C31 C32 -3.0(5)
C29 C30 C31 O3 174.4(3)
O3 C31 C32 C27 -176.0(3)
C30 C31 C32 C27 1.0(5)
C28 C27 C32 C31 1.8(5)
C6 C27 C32 C31 175.4(3)
C10 C11 C33 C38 -17.6(4)
C12 C11 C33 C38 -139.6(3)
C101 C11 C33 C38 102.4(3)
C10 C11 C33 C34 168.0(3)
C12 C11 C33 C34 46.0(4)
C101 C11 C33 C34 -71.9(4)
C38 C33 C34 C35 0.2(5)
C11 C33 C34 C35 174.6(3)
C33 C34 C35 C36 2.2(5)
C33 C34 C35 O5 -172.1(3)
C61 O5 C35 C34 -26.3(5)
C61 O5 C35 C36 158.9(3)
C34 C35 C36 C37 -1.5(5)
O5 C35 C36 C37 173.5(3)
C35 C36 C37 C38 -1.8(5)
C35 C36 C37 O4 171.0(3)
C60 O4 C37 C36 124.9(3)
C60 O4 C37 C38 -62.0(4)
C36 C37 C38 C33 4.2(5)
O4 C37 C38 C33 -168.6(3)
C34 C33 C38 C37 -3.3(5)
C11 C33 C38 C37 -177.8(3)
C17 C16 C39 C44 -144.9(3)
C15 C16 C39 C44 -22.9(4)
C113 C16 C39 C44 97.4(3)
C17 C16 C39 C40 41.1(4)
C15 C16 C39 C40 163.0(3)
C113 C16 C39 C40 -76.6(4)
C44 C39 C40 C41 1.8(5)
C16 C39 C40 C41 176.0(3)
C39 C40 C41 O7 -175.2(3)
C39 C40 C41 C42 2.2(5)
C69 O7 C41 C40 -8.8(5)
C69 O7 C41 C42 173.6(3)
C40 C41 C42 C43 -3.5(5)
O7 C41 C42 C43 174.0(3)
C41 C42 C43 C44 0.9(5)
C41 C42 C43 O6 176.5(3)
C68 O6 C43 C42 124.1(3)
C68 O6 C43 C44 -60.2(4)
C42 C43 C44 C39 3.0(5)
O6 C43 C44 C39 -172.6(3)
C40 C39 C44 C43 -4.3(5)
C16 C39 C44 C43 -178.5(3)
C25 O1 C45 N5 114.5(12)
C45' O1 C45 N5 74(5)
C25 O1 C45 C52 -68.0(18)
C45' O1 C45 C52 -109(6)
C46 N5 C45 O1 179.2(11)
C46 N5 C45 C52 2(2)
C45 N5 C46 C51 0.1(17)
C45 N5 C46 C47 177.6(12)
N5 C46 C47 C48 -178.1(10)
C51 C46 C47 C48 -0.5(15)
C46 C47 C48 C49 0.5(15)
C47 C48 C49 C50 -1.9(16)
C48 C49 C50 C51 3.3(17)
N5 C46 C51 N6 -2.7(18)
C47 C46 C51 N6 179.8(12)
N5 C46 C51 C50 179.4(10)
C47 C46 C51 C50 1.9(16)
C49 C50 C51 N6 178.8(12)
C49 C50 C51 C46 -3.3(18)
C29 O2 C52 N6 -41(2)
C52' O2 C52 N6 -54(9)
C29 O2 C52 C45 142.4(13)
C52' O2 C52 C45 129(12)
O1 C45 C52 N6 -178.4(17)
N5 C45 C52 N6 -1(3)
O1 C45 C52 O2 -2(3)
N5 C45 C52 O2 175.7(15)
O2 C52 N6 C51 -178.3(14)
C45 C52 N6 C51 -2(3)
C46 C51 N6 C52 3(2)
C50 C51 N6 C52 -178.8(15)
C46' N5' C45' C52' -2(2)
C46' N5' C45' O1 171.3(11)
C45 O1 C45' N5' -110(6)
C25 O1 C45' N5' 108.0(13)
C45 O1 C45' C52' 63(5)
C25 O1 C45' C52' -78.8(17)
C45' N5' C46' C51' 0.9(19)
C45' N5' C46' C47' 178.8(13)
N5' C46' C47' C48' 179.3(11)
C51' C46' C47' C48' -2.8(17)
C46' C47' C48' C49' 3.2(18)
C47' C48' C49' C50' -1.9(19)
C48' C49' C50' C51' 0(2)
N5' C46' C51' N6' 1(2)
C47' C46' C51' N6' -177.0(13)
N5' C46' C51' C50' 178.9(12)
C47' C46' C51' C50' 1.0(19)
C49' C50' C51' N6' 178.4(14)
C49' C50' C51' C46' 0(2)
N5' C45' C52' N6' 1(3)
O1 C45' C52' N6' -172.4(18)
N5' C45' C52' O2 177.3(15)
O1 C45' C52' O2 4(2)
C52 O2 C52' N6' 125(12)
C29 O2 C52' N6' -42(2)
C52 O2 C52' C45' -51(9)
C29 O2 C52' C45' 141.3(14)
C45' C52' N6' C51' 1(3)
O2 C52' N6' C51' -175.3(16)
C46' C51' N6' C52' -2(3)
C50' C51' N6' C52' -179.9(17)
C54 N7 C53 O3 173.4(3)
C54 N7 C53 C60 -0.2(6)
C31 O3 C53 N7 104.2(4)
C31 O3 C53 C60 -82.1(4)
C53 N7 C54 C59 0.9(6)
C53 N7 C54 C55 -177.9(4)
N7 C54 C55 C56 178.6(5)
C59 C54 C55 C56 -0.3(8)
C54 C55 C56 C57 -0.6(10)
C55 C56 C57 C58 0.8(10)
C56 C57 C58 C59 -0.1(9)
C60 N8 C59 C58 176.9(4)
C60 N8 C59 C54 -0.3(6)
C57 C58 C59 N8 -177.9(5)
C57 C58 C59 C54 -0.7(7)
N7 C54 C59 N8 -0.7(6)
C55 C54 C59 N8 178.1(4)
N7 C54 C59 C58 -178.0(4)
C55 C54 C59 C58 0.9(7)
C59 N8 C60 O4 -176.2(3)
C59 N8 C60 C53 1.1(5)
C37 O4 C60 N8 -36.2(5)
C37 O4 C60 C53 146.3(3)
N7 C53 C60 N8 -0.9(6)
O3 C53 C60 N8 -174.4(3)
N7 C53 C60 O4 176.5(3)
O3 C53 C60 O4 3.0(5)
C62 N9 C61 O5 174.3(3)
C62 N9 C61 C68 1.0(5)
C35 O5 C61 N9 120.2(3)
C35 O5 C61 C68 -66.4(4)
C61 N9 C62 C67 0.4(5)
C61 N9 C62 C63 -179.4(3)
N9 C62 C63 C64 -179.9(4)
C67 C62 C63 C64 0.4(6)
C62 C63 C64 C65 0.0(6)
C63 C64 C65 C66 -0.9(7)
C64 C65 C66 C67 1.4(7)
C68 N10 C67 C62 0.1(5)
C68 N10 C67 C66 178.7(4)
N9 C62 C67 N10 -1.0(5)
C63 C62 C67 N10 178.8(3)
N9 C62 C67 C66 -179.6(4)
C63 C62 C67 C66 0.1(6)
C65 C66 C67 N10 -179.6(4)
C65 C66 C67 C62 -1.0(6)
C67 N10 C68 O6 -175.9(3)
C67 N10 C68 C61 1.3(5)
C43 O6 C68 N10 -35.9(4)
C43 O6 C68 C61 146.7(3)
N9 C61 C68 N10 -2.0(5)
O5 C61 C68 N10 -175.1(3)
N9 C61 C68 O6 175.4(3)
O5 C61 C68 O6 2.3(5)
C70 N11 C69 O7 173.8(3)
C70 N11 C69 C76 -1.4(5)
C41 O7 C69 N11 103.3(4)
C41 O7 C69 C76 -81.4(4)
C69 N11 C70 C71 -176.9(4)
C69 N11 C70 C75 1.5(5)
N11 C70 C71 C72 176.7(5)
C75 C70 C71 C72 -1.7(7)
C70 C71 C72 C73 2.5(9)
C71 C72 C73 C74 -2.0(9)
C72 C73 C74 C75 0.5(8)
C76 N12 C75 C70 -1.4(5)
C76 N12 C75 C74 176.6(4)
N11 C70 C75 N12 -0.1(6)
C71 C70 C75 N12 178.3(4)
N11 C70 C75 C74 -178.0(4)
C71 C70 C75 C74 0.3(6)
C73 C74 C75 N12 -177.8(4)
C73 C74 C75 C70 0.3(7)
C75 N12 C76 O8 -175.5(3)
C75 N12 C76 C69 1.5(5)
C23 O8 C76 N12 -38.0(4)
C23 O8 C76 C69 144.8(3)
N11 C69 C76 N12 -0.1(6)
O7 C69 C76 N12 -175.2(3)
N11 C69 C76 O8 177.0(3)
O7 C69 C76 O8 1.9(5)
C2 C1 C77 C78 -169.5(7)
C20 C1 C77 C78 72.5(8)
C21 C1 C77 C78 -51.0(9)
C77' C1 C77 C78 5(3)
C1 C77 C78 C79 172.1(7)
C77 C78 C79 C80 177.1(8)
C78 C79 C80 C81 -179.9(8)
C79 C80 C81 C82 -89.5(16)
C80 C81 C82 C83 178.0(16)
C81 C82 C83 C84 -176.3(15)
C82 C83 C84 C85 66(2)
C83 C84 C85 C86 158.8(19)
C84 C85 C86 C87 152(2)
C85 C86 C87 C88 77(2)
C2 C1 C77' C78' -167.8(10)
C20 C1 C77' C78' 69.2(13)
C21 C1 C77' C78' -46.2(14)
C77 C1 C77' C78' -174(5)
C1 C77' C78' C79' -167.2(10)
C77' C78' C79' C80' -69.3(14)
C78' C79' C80' C81' -165.7(12)
C79' C80' C81' C82' 175.3(11)
C80' C81' C82' C83' -86.1(14)
C81' C82' C83' C84' 177.6(8)
C82' C83' C84' C85' -72.4(12)
C83' C84' C85' C86' 180.0(10)
C84' C85' C86' C87' 174.3(12)
C85' C86' C87' C88' -51.4(18)
C5 C6 C89 C90 70.3(4)
C7 C6 C89 C90 -171.6(3)
C27 C6 C89 C90 -50.4(4)
C6 C89 C90 C91 -174.9(3)
C89 C90 C91 C92 -175.4(3)
C90 C91 C92 C93 -175.6(4)
C91 C92 C93 C94' -53.9(14)
C91 C92 C93 C94 -62.8(10)
C94' C93 C94 C95 35(5)
C92 C93 C94 C95 -170.3(10)
C93 C94 C95 C96 -170.4(11)
C94 C95 C96 C97 -179.6(11)
C95 C96 C97 C98 -179.0(8)
C96 C97 C98 C99 -67(2)
C97 C98 C99 C100 171(3)
C92 C93 C94' C95' 175.8(11)
C94 C93 C94' C95' -155(7)
C93 C94' C95' C96' -173.4(14)
C94' C95' C96' C97' -65.5(16)
C95' C96' C97' C98' -178.0(10)
C96' C97' C98' C99' 173(2)
C97' C98' C99' C00' 168(2)
C10 C11 C101 C102 68.6(4)
C12 C11 C101 C102 -172.2(3)
C33 C11 C101 C102 -52.2(4)
C11 C101 C102 C103 170.1(3)
C101 C102 C103 C104 46.9(8)
C101 C102 C103 C04' 74.4(6)
C102 C103 C104 C105 -179.1(8)
C04' C103 C104 C105 117.2(17)
C103 C104 C105 C106 171.5(11)
C104 C105 C106 C107 179.1(12)
C105 C106 C107 C108 -69.2(17)
C106 C107 C108 C109 171.8(11)
C107 C108 C109 C110 176.9(11)
C108 C109 C110 C111 -177.5(9)
C109 C110 C111 C112 -171.8(9)
C104 C103 C04' C05' -73.4(13)
C102 C103 C04' C05' 158.7(8)
C103 C04' C05' C06' -175.6(9)
C04' C05' C06' C07' 159.9(11)
C05' C06' C07' C08' 66.4(14)
C06' C07' C08' C09' -171.8(10)
C07' C08' C09' C10' -178.3(14)
C08' C09' C10' C11' -167.0(14)
C09' C10' C11' C12' -169.5(14)
C17 C16 C113 C114 -173.5(3)
C15 C16 C113 C114 66.8(4)
C39 C16 C113 C114 -53.6(4)
C16 C113 C114 C115 167.1(3)
C113 C114 C115 C116 -178.4(15)
C113 C114 C115 C16' 176.6(9)
C16' C115 C116 C117 -69(13)
C114 C115 C116 C117 179(2)
C115 C116 C117 C118 167(2)
C116 C117 C118 C119 177(2)
C117 C118 C119 C120 179.5(16)
C118 C119 C120 C121 -168.2(16)
C119 C120 C121 C122 176.2(19)
C120 C121 C122 C123 -176(2)
C121 C122 C123 C124 -174(2)
C116 C115 C16' C17' 98(14)
C114 C115 C16' C17' 167.6(10)
C115 C16' C17' C18' -175.6(11)
C16' C17' C18' C19' 169.0(13)
C17' C18' C19' C20' -179.3(10)
C18' C19' C20' C21' -67.6(13)
C19' C20' C21' C22' -166.2(12)
C20' C21' C22' C23' 168.7(13)
C21' C22' C23' C24' 177.3(14)
